data_7249926
loop_
_publ_author_name
'Lukoyanov, Anton N.'
'Zvereva, Yulia V.'
'Cherkasov, Anton V.'
'Zhigulin, Grigory Yu.'
'Kharitonov, Nikita P.'
'Ketkov, Sergey Yu.'

_publ_section_title
;
 Partial and complete hydrolysis of metal complexes based on
 monoiminoacenaphthene-1-ones
;
_journal_issue 12
_journal_name_full CrystEngComm
_journal_page_first 1749
_journal_page_last 1762
_journal_paper_doi 10.1039/D4CE01199F
_journal_volume 27
_journal_year 2025
_chemical_formula_moiety 'C122.50 H140 N4 Na4 O8'
_chemical_formula_sum 'C122.5 H140 N4 Na4 O8'
_chemical_formula_weight 1888.34
_space_group_crystal_system monoclinic
_space_group_IT_number 14
_space_group_name_Hall '-P 2ybc'
_space_group_name_H-M_alt 'P 1 21/c 1'
_atom_sites_solution_hydrogens mixed
_atom_sites_solution_primary dual
_atom_sites_solution_secondary difmap
_audit_creation_method SHELXL-2018/3
_audit_update_record
;
2024-10-30 deposited with the CCDC.	2025-02-10 downloaded from the CCDC.
;
_cell_angle_alpha 90
_cell_angle_beta 100.4410(10)
_cell_angle_gamma 90
_cell_formula_units_Z 4
_cell_length_a 25.1779(12)
_cell_length_b 17.1245(9)
_cell_length_c 24.3955(12)
_cell_measurement_reflns_used 9925
_cell_measurement_temperature 100(2)
_cell_measurement_theta_max 30.42
_cell_measurement_theta_min 2.70
_cell_volume 10344.2(9)
_computing_cell_refinement 'Saint 8.34a'
_computing_data_collection APEX2
_computing_data_reduction 'Saint 8.34a'
_computing_structure_refinement 'SHELXL 2018/3'
_computing_structure_solution 'SHELXT 2018/2'
_diffrn_ambient_temperature 100(2)
_diffrn_measured_fraction_theta_full 0.998
_diffrn_measured_fraction_theta_max 0.998
_diffrn_measurement_device_type 'Bruker D8 Quest'
_diffrn_measurement_method '\w scans'
_diffrn_radiation_type MoK\a
_diffrn_radiation_wavelength 0.71073
_diffrn_reflns_av_R_equivalents 0.0354
_diffrn_reflns_av_unetI/netI 0.0258
_diffrn_reflns_Laue_measured_fraction_full 0.998
_diffrn_reflns_Laue_measured_fraction_max 0.998
_diffrn_reflns_limit_h_max 32
_diffrn_reflns_limit_h_min -32
_diffrn_reflns_limit_k_max 21
_diffrn_reflns_limit_k_min -21
_diffrn_reflns_limit_l_max 31
_diffrn_reflns_limit_l_min -31
_diffrn_reflns_number 117093
_diffrn_reflns_point_group_measured_fraction_full 0.998
_diffrn_reflns_point_group_measured_fraction_max 0.998
_diffrn_reflns_theta_full 25.242
_diffrn_reflns_theta_max 27.102
_diffrn_reflns_theta_min 2.312
_diffrn_source 'microfocus source'
_exptl_absorpt_coefficient_mu 0.089
_exptl_absorpt_correction_T_max 0.963
_exptl_absorpt_correction_T_min 0.841
_exptl_absorpt_correction_type multi-scan
_exptl_absorpt_process_details SADABS
_exptl_crystal_colour brown
_exptl_crystal_density_diffrn 1.213
_exptl_crystal_description prism
_exptl_crystal_F_000 4044
_exptl_crystal_size_max 0.570
_exptl_crystal_size_mid 0.500
_exptl_crystal_size_min 0.390
_refine_diff_density_max 0.985
_refine_diff_density_min -0.599
_refine_diff_density_rms 0.053
_refine_ls_extinction_method none
_refine_ls_goodness_of_fit_ref 1.022
_refine_ls_hydrogen_treatment mixed
_refine_ls_matrix_type full
_refine_ls_number_parameters 1389
_refine_ls_number_reflns 22781
_refine_ls_number_restraints 1876
_refine_ls_restrained_S_all 1.041
_refine_ls_R_factor_all 0.0673
_refine_ls_R_factor_gt 0.0523
_refine_ls_shift/su_max 0.005
_refine_ls_shift/su_mean 0.000
_refine_ls_structure_factor_coef Fsqd
_refine_ls_weighting_details 'w=1/[\s^2^(Fo^2^)+(0.0708P)^2^+6.8186P] where P=(Fo^2^+2Fc^2^)/3'
_refine_ls_weighting_scheme calc
_refine_ls_wR_factor_gt 0.1337
_refine_ls_wR_factor_ref 0.1444
_reflns_Friedel_coverage 0.000
_reflns_number_gt 18257
_reflns_number_total 22781
_reflns_threshold_expression 'I > 2\s(I)'
_cod_data_source_file d4ce01199f2.cif
_cod_data_source_block naqian
_cod_depositor_comments 'Adding full bibliography for 7249926--7249932.cif.'
_cod_original_sg_symbol_H-M 'P 21/c'
_cod_original_formula_sum 'C122.50 H140 N4 Na4 O8'
_cod_database_code 7249926
_shelx_shelxl_version_number 2018/3
_shelx_space_group_comment
;
The symmetry employed for this shelxl refinement is uniquely defined
by the following loop, which should always be used as a source of
symmetry information in preference to the above space-group names.
They are only intended as comments.
;
_shelx_estimated_absorpt_t_min 0.951
_shelx_estimated_absorpt_t_max 0.966

loop_
_space_group_symop_operation_xyz
'x, y, z'
'-x, y+1/2, -z+1/2'
'-x, -y, -z'
'x, -y-1/2, z-1/2'

loop_
_atom_site_label
_atom_site_type_symbol
_atom_site_fract_x
_atom_site_fract_y
_atom_site_fract_z
_atom_site_U_iso_or_equiv
_atom_site_adp_type
_atom_site_occupancy
_atom_site_site_symmetry_order
_atom_site_calc_flag
_atom_site_refinement_flags_posn
_atom_site_refinement_flags_adp
_atom_site_refinement_flags_occupancy
_atom_site_disorder_assembly
_atom_site_disorder_group
Na1 Na 0.77414(3) 0.37406(4) 0.25100(3) 0.02249(14) Uani 1 1 d . . . . .
Na2 Na 0.76962(3) 0.55870(4) 0.21703(3) 0.02229(14) Uani 1 1 d . . . . .
Na3 Na 0.75817(3) 0.49247(4) 0.35002(3) 0.02128(14) Uani 1 1 d . . . . .
Na4 Na 0.65884(3) 0.48941(4) 0.24196(3) 0.02092(14) Uani 1 1 d . . . . .
O1 O 0.81966(4) 0.48184(7) 0.28817(5) 0.0215(2) Uani 1 1 d . . . . .
O2 O 0.71631(5) 0.58317(6) 0.28347(5) 0.0218(2) Uani 1 1 d . . . . .
O3 O 0.70516(5) 0.39761(6) 0.30382(5) 0.0217(2) Uani 1 1 d . . . . .
O4 O 0.71989(5) 0.45204(6) 0.18388(5) 0.0214(2) Uani 1 1 d . . . . .
N1 N 0.83979(6) 0.58156(9) 0.39054(6) 0.0228(3) Uani 1 1 d . . . . .
H1A H 0.8247(8) 0.6213(11) 0.3807(8) 0.027 Uiso 1 1 d . U . . .
N2 N 0.79323(7) 0.70276(8) 0.25631(7) 0.0257(3) Uani 1 1 d . . . . .
H2A H 0.8185(7) 0.6812(13) 0.2758(9) 0.031 Uiso 1 1 d . U . . .
N3 N 0.60188(5) 0.36449(8) 0.22574(6) 0.0194(3) Uani 1 1 d . . . . .
H3A H 0.6139(8) 0.3555(11) 0.1972(7) 0.023 Uiso 1 1 d . U . . .
N4 N 0.72525(6) 0.27766(8) 0.17479(6) 0.0189(3) Uani 1 1 d . . . . .
H4A H 0.7054(8) 0.2652(9) 0.1945(8) 0.023 Uiso 1 1 d . U . . .
C1 C 0.86371(7) 0.52016(9) 0.30624(7) 0.0209(3) Uani 1 1 d . . . . .
C2 C 0.87597(7) 0.56829(10) 0.35232(7) 0.0230(3) Uani 1 1 d . . . . .
C3 C 0.93185(7) 0.59516(10) 0.35849(7) 0.0248(3) Uani 1 1 d . . . . .
C4 C 0.95230(7) 0.56186(10) 0.31324(7) 0.0247(3) Uani 1 1 d . . . . .
C5 C 0.91249(7) 0.51706(10) 0.27969(7) 0.0230(3) Uani 1 1 d . . . . .
C6 C 0.92474(8) 0.47962(11) 0.23432(8) 0.0305(4) Uani 1 1 d . . . . .
H6A H 0.898389 0.449365 0.210678 0.037 Uiso 1 1 calc R U . . .
C7 C 0.97788(8) 0.48706(13) 0.22335(9) 0.0378(5) Uani 1 1 d . . . . .
H7A H 0.986877 0.461229 0.191799 0.045 Uiso 1 1 calc R U . . .
C8 C 1.01667(8) 0.53019(12) 0.25667(9) 0.0365(4) Uani 1 1 d . . . . .
H8A H 1.051954 0.533343 0.248125 0.044 Uiso 1 1 calc R U . . .
C9 C 1.00470(7) 0.57023(11) 0.30384(8) 0.0295(4) Uani 1 1 d . . . . .
C10 C 1.03956(8) 0.61748(12) 0.34258(8) 0.0355(4) Uani 1 1 d . . . . .
H10A H 1.075890 0.625907 0.338341 0.043 Uiso 1 1 calc R U . . .
C11 C 1.02032(8) 0.65061(12) 0.38592(8) 0.0359(4) Uani 1 1 d . . . . .
H11A H 1.044021 0.682590 0.411178 0.043 Uiso 1 1 calc R U . . .
C12 C 0.96661(8) 0.63986(11) 0.39534(8) 0.0309(4) Uani 1 1 d . . . . .
H12A H 0.955143 0.663219 0.426542 0.037 Uiso 1 1 calc R U . . .
C13 C 0.86274(7) 0.57797(10) 0.44861(7) 0.0235(3) Uani 1 1 d . . . . .
C14 C 0.88917(7) 0.50961(11) 0.47022(7) 0.0258(4) Uani 1 1 d . . . . .
C15 C 0.91407(7) 0.50888(12) 0.52597(8) 0.0307(4) Uani 1 1 d . . . . .
H15A H 0.933069 0.463448 0.540820 0.037 Uiso 1 1 calc R U . . .
C16 C 0.91192(8) 0.57209(13) 0.56010(8) 0.0339(4) Uani 1 1 d . . . . .
H16A H 0.930316 0.571018 0.597709 0.041 Uiso 1 1 calc R U . . .
C17 C 0.88287(8) 0.63699(12) 0.53934(8) 0.0325(4) Uani 1 1 d . . . . .
H17A H 0.880202 0.679808 0.563460 0.039 Uiso 1 1 calc R U . . .
C18 C 0.85726(7) 0.64143(11) 0.48380(7) 0.0284(4) Uani 1 1 d . . . . .
C19 C 0.89095(7) 0.43525(10) 0.43669(8) 0.0274(4) Uani 1 1 d . . . . .
H19A H 0.869664 0.444183 0.398444 0.033 Uiso 1 1 calc R U . . .
C20 C 0.86507(8) 0.36735(12) 0.46305(8) 0.0337(4) Uani 1 1 d . . . . .
H20A H 0.828379 0.381839 0.467291 0.051 Uiso 1 1 calc R U . . .
H20B H 0.886647 0.355479 0.499711 0.051 Uiso 1 1 calc R U . . .
H20C H 0.863616 0.321257 0.439014 0.051 Uiso 1 1 calc R U . . .
C21 C 0.94885(8) 0.41575(12) 0.43125(9) 0.0337(4) Uani 1 1 d . . . . .
H21A H 0.963560 0.458098 0.411477 0.051 Uiso 1 1 calc R U . . .
H21B H 0.949292 0.366976 0.410320 0.051 Uiso 1 1 calc R U . . .
H21C H 0.970921 0.409638 0.468444 0.051 Uiso 1 1 calc R U . . .
C22 C 0.82441(9) 0.71407(11) 0.46376(8) 0.0351(4) Uani 1 1 d . . . . .
H22A H 0.798039 0.699483 0.429518 0.042 Uiso 1 1 calc R U . . .
C23 C 0.79248(9) 0.74505(13) 0.50617(9) 0.0403(5) Uani 1 1 d . . . . .
H23A H 0.770852 0.790002 0.490451 0.060 Uiso 1 1 calc R U . . .
H23B H 0.817412 0.761173 0.539908 0.060 Uiso 1 1 calc R U . . .
H23C H 0.768530 0.703997 0.515570 0.060 Uiso 1 1 calc R U . . .
C24 C 0.86037(12) 0.77732(15) 0.44787(13) 0.0621(7) Uani 1 1 d . . . . .
H24A H 0.877540 0.758909 0.417273 0.093 Uiso 1 1 calc R U . . .
H24B H 0.888244 0.790327 0.480093 0.093 Uiso 1 1 calc R U . . .
H24C H 0.838699 0.823864 0.435895 0.093 Uiso 1 1 calc R U . . .
C25 C 0.72162(7) 0.65269(9) 0.30405(7) 0.0206(3) Uani 1 1 d . . . . .
C26 C 0.75486(7) 0.71285(9) 0.29258(7) 0.0241(3) Uani 1 1 d . . . . .
C27 C 0.74557(7) 0.78239(10) 0.32380(7) 0.0252(3) Uani 1 1 d . . . . .
C28 C 0.70743(7) 0.76040(9) 0.35728(7) 0.0223(3) Uani 1 1 d . . . . .
C29 C 0.69201(6) 0.68230(9) 0.34741(7) 0.0208(3) Uani 1 1 d . . . . .
C30 C 0.65682(7) 0.64971(10) 0.37723(7) 0.0258(4) Uani 1 1 d . . . . .
H30A H 0.645212 0.597152 0.370960 0.031 Uiso 1 1 calc R U . . .
C31 C 0.63804(7) 0.69610(11) 0.41770(8) 0.0299(4) Uani 1 1 d . . . . .
H31A H 0.613915 0.673686 0.439058 0.036 Uiso 1 1 calc R U . . .
C32 C 0.65355(7) 0.77248(11) 0.42712(7) 0.0283(4) Uani 1 1 d . . . . .
H32A H 0.640486 0.801642 0.455040 0.034 Uiso 1 1 calc R U . . .
C33 C 0.68887(7) 0.80816(10) 0.39556(7) 0.0251(3) Uani 1 1 d . . . . .
C34 C 0.70803(8) 0.88653(11) 0.39880(8) 0.0315(4) Uani 1 1 d . . . . .
H34A H 0.696572 0.922365 0.424015 0.038 Uiso 1 1 calc R U . . .
C35 C 0.74304(9) 0.90963(11) 0.36529(9) 0.0358(4) Uani 1 1 d . . . . .
H35A H 0.754710 0.962474 0.367233 0.043 Uiso 1 1 calc R U . . .
C36 C 0.76295(8) 0.85875(10) 0.32764(9) 0.0325(4) Uani 1 1 d . . . . .
H36A H 0.787787 0.877101 0.305548 0.039 Uiso 1 1 calc R U . . .
C37 C 0.80346(8) 0.76648(9) 0.22188(8) 0.0272(4) Uani 1 1 d . . . . .
C38 C 0.85617(8) 0.79609(10) 0.22619(9) 0.0332(4) Uani 1 1 d . . . . .
C39 C 0.86456(9) 0.85705(11) 0.19097(10) 0.0402(5) Uani 1 1 d . . . . .
H39A H 0.899894 0.877870 0.193534 0.048 Uiso 1 1 calc R U . . .
C40 C 0.82340(9) 0.88778(11) 0.15283(10) 0.0425(5) Uani 1 1 d . . . . .
H40A H 0.830079 0.929823 0.129597 0.051 Uiso 1 1 calc R U . . .
C41 C 0.77232(9) 0.85745(11) 0.14833(9) 0.0364(5) Uani 1 1 d . . . . .
H41A H 0.743830 0.878780 0.121644 0.044 Uiso 1 1 calc R U . . .
C42 C 0.76139(8) 0.79601(10) 0.18209(8) 0.0293(4) Uani 1 1 d . . . . .
C43 C 0.90428(8) 0.76719(12) 0.26800(10) 0.0397(5) Uani 1 1 d . . . . .
H43A H 0.895072 0.714511 0.281302 0.048 Uiso 1 1 calc R U . . .
C44 C 0.95580(9) 0.75936(15) 0.24422(12) 0.0510(6) Uani 1 1 d . . . . .
H44A H 0.948742 0.727208 0.210443 0.076 Uiso 1 1 calc R U . . .
H44B H 0.983820 0.734565 0.271858 0.076 Uiso 1 1 calc R U . . .
H44C H 0.968046 0.811251 0.235007 0.076 Uiso 1 1 calc R U . . .
C45 C 0.91438(11) 0.82159(17) 0.31791(11) 0.0580(7) Uani 1 1 d . . . . .
H45A H 0.881947 0.824155 0.334789 0.087 Uiso 1 1 calc R U . . .
H45B H 0.923033 0.873898 0.305799 0.087 Uiso 1 1 calc R U . . .
H45C H 0.944700 0.801850 0.345375 0.087 Uiso 1 1 calc R U . . .
C46 C 0.70423(8) 0.76414(11) 0.17274(8) 0.0311(4) Uani 1 1 d . . . . .
H46A H 0.703705 0.718372 0.198094 0.037 Uiso 1 1 calc R U . . .
C47 C 0.68645(10) 0.73593(12) 0.11318(9) 0.0428(5) Uani 1 1 d . . . . .
H47A H 0.711934 0.696522 0.104557 0.064 Uiso 1 1 calc R U . . .
H47B H 0.685641 0.780131 0.087534 0.064 Uiso 1 1 calc R U . . .
H47C H 0.650297 0.712931 0.109053 0.064 Uiso 1 1 calc R U . . .
C48 C 0.66531(8) 0.82528(12) 0.18787(10) 0.0386(5) Uani 1 1 d . . . . .
H48A H 0.677558 0.842378 0.226422 0.058 Uiso 1 1 calc R U . . .
H48B H 0.629099 0.802598 0.184125 0.058 Uiso 1 1 calc R U . . .
H48C H 0.664261 0.870167 0.162774 0.058 Uiso 1 1 calc R U . . .
C49 C 0.67830(6) 0.33296(9) 0.30179(6) 0.0187(3) Uani 1 1 d . . . . .
C50 C 0.63044(6) 0.31278(9) 0.26737(7) 0.0187(3) Uani 1 1 d . . . . .
C51 C 0.61493(6) 0.23350(9) 0.28016(7) 0.0199(3) Uani 1 1 d . . . . .
C52 C 0.65608(6) 0.20659(9) 0.32346(7) 0.0195(3) Uani 1 1 d . . . . .
C53 C 0.69554(7) 0.26434(9) 0.33821(7) 0.0201(3) Uani 1 1 d . . . . .
C54 C 0.73844(7) 0.24905(10) 0.37967(7) 0.0270(4) Uani 1 1 d . . . . .
H54A H 0.765723 0.287113 0.390748 0.032 Uiso 1 1 calc R U . . .
C55 C 0.74118(8) 0.17506(11) 0.40566(8) 0.0314(4) Uani 1 1 d . . . . .
H55A H 0.770938 0.163894 0.434522 0.038 Uiso 1 1 calc R U . . .
C56 C 0.70251(8) 0.11872(10) 0.39081(7) 0.0278(4) Uani 1 1 d . . . . .
H56A H 0.705869 0.069715 0.409365 0.033 Uiso 1 1 calc R U . . .
C57 C 0.65770(7) 0.13327(9) 0.34805(7) 0.0226(3) Uani 1 1 d . . . . .
C58 C 0.61437(8) 0.08194(10) 0.32688(7) 0.0269(4) Uani 1 1 d . . . . .
H58A H 0.613337 0.030727 0.341628 0.032 Uiso 1 1 calc R U . . .
C59 C 0.57446(7) 0.10687(10) 0.28536(8) 0.0284(4) Uani 1 1 d . . . . .
H59A H 0.545914 0.071825 0.271560 0.034 Uiso 1 1 calc R U . . .
C60 C 0.57333(7) 0.18279(10) 0.26156(7) 0.0244(3) Uani 1 1 d . . . . .
H60A H 0.544206 0.198198 0.233185 0.029 Uiso 1 1 calc R U . . .
C61 C 0.54458(6) 0.36888(9) 0.22029(7) 0.0206(3) Uani 1 1 d . . . . .
C62 C 0.52207(6) 0.39264(9) 0.26602(7) 0.0212(3) Uani 1 1 d . . . . .
C63 C 0.46593(7) 0.39285(10) 0.26075(7) 0.0251(3) Uani 1 1 d . . . . .
H63A H 0.450230 0.406344 0.292058 0.030 Uiso 1 1 calc R U . . .
C64 C 0.43280(7) 0.37395(11) 0.21124(8) 0.0296(4) Uani 1 1 d . . . . .
H64A H 0.394685 0.373201 0.208575 0.036 Uiso 1 1 calc R U . . .
C65 C 0.45562(7) 0.35621(11) 0.16577(8) 0.0295(4) Uani 1 1 d . . . . .
H65A H 0.432659 0.345696 0.131168 0.035 Uiso 1 1 calc R U . . .
C66 C 0.51107(7) 0.35314(10) 0.16869(7) 0.0248(3) Uani 1 1 d . . . . .
C67 C 0.55544(7) 0.42088(10) 0.32054(7) 0.0224(3) Uani 1 1 d . . . . .
H67A H 0.594061 0.423032 0.315873 0.027 Uiso 1 1 calc R U . . .
C68 C 0.53844(7) 0.50332(10) 0.33432(8) 0.0288(4) Uani 1 1 d . . . . .
H68A H 0.542534 0.538798 0.303838 0.043 Uiso 1 1 calc R U . . .
H68B H 0.561291 0.521191 0.368894 0.043 Uiso 1 1 calc R U . . .
H68C H 0.500610 0.502757 0.339038 0.043 Uiso 1 1 calc R U . . .
C69 C 0.55158(8) 0.36464(10) 0.36806(7) 0.0279(4) Uani 1 1 d . . . . .
H69A H 0.566326 0.313755 0.360144 0.042 Uiso 1 1 calc R U . . .
H69B H 0.513664 0.358554 0.371682 0.042 Uiso 1 1 calc R U . . .
H69C H 0.572253 0.385433 0.402913 0.042 Uiso 1 1 calc R U . . .
C70 C 0.53361(7) 0.33129(12) 0.11709(7) 0.0294(4) Uani 1 1 d . . . . .
H70A H 0.570251 0.355474 0.120901 0.035 Uiso 1 1 calc R U . . .
C71 C 0.50007(8) 0.36165(14) 0.06333(8) 0.0404(5) Uani 1 1 d . . . . .
H71A H 0.519429 0.352670 0.032492 0.061 Uiso 1 1 calc R U . . .
H71B H 0.493735 0.417738 0.066890 0.061 Uiso 1 1 calc R U . . .
H71C H 0.465366 0.334160 0.055897 0.061 Uiso 1 1 calc R U . . .
C72 C 0.54078(11) 0.24399(14) 0.11381(10) 0.0504(6) Uani 1 1 d . . . . .
H72A H 0.554541 0.231015 0.079841 0.076 Uiso 1 1 calc R U . . .
H72B H 0.505924 0.218134 0.113016 0.076 Uiso 1 1 calc R U . . .
H72C H 0.566522 0.226158 0.146455 0.076 Uiso 1 1 calc R U . . .
C73 C 0.69704(6) 0.41091(9) 0.14141(6) 0.0191(3) Uani 1 1 d . . . . .
C74 C 0.69718(6) 0.33087(9) 0.13406(6) 0.0191(3) Uani 1 1 d . . . . .
C75 C 0.66814(6) 0.31089(10) 0.07851(7) 0.0202(3) Uani 1 1 d . . . . .
C76 C 0.64955(6) 0.38239(9) 0.05288(7) 0.0199(3) Uani 1 1 d . . . . .
C77 C 0.66550(6) 0.44495(9) 0.08935(7) 0.0200(3) Uani 1 1 d . . . . .
C78 C 0.65178(7) 0.51913(10) 0.07159(7) 0.0256(3) Uani 1 1 d . . . . .
H78A H 0.662105 0.562768 0.095158 0.031 Uiso 1 1 calc R U . . .
C79 C 0.62177(8) 0.52918(11) 0.01713(8) 0.0302(4) Uani 1 1 d . . . . .
H79A H 0.611712 0.580525 0.004606 0.036 Uiso 1 1 calc R U . . .
C80 C 0.60662(7) 0.46769(11) -0.01829(7) 0.0272(4) Uani 1 1 d . . . . .
H80A H 0.586573 0.477031 -0.054588 0.033 Uiso 1 1 calc R U . . .
C81 C 0.62079(6) 0.39023(10) -0.00093(7) 0.0227(3) Uani 1 1 d . . . . .
C82 C 0.60927(7) 0.32002(11) -0.03188(7) 0.0259(4) Uani 1 1 d . . . . .
H82A H 0.589254 0.321416 -0.068833 0.031 Uiso 1 1 calc R U . . .
C83 C 0.62721(7) 0.25074(11) -0.00804(7) 0.0280(4) Uani 1 1 d . . . . .
H83A H 0.619412 0.204352 -0.029343 0.034 Uiso 1 1 calc R U . . .
C84 C 0.65707(7) 0.24438(10) 0.04718(7) 0.0243(3) Uani 1 1 d . . . . .
H84A H 0.669132 0.194899 0.062103 0.029 Uiso 1 1 calc R U . . .
C85 C 0.75409(6) 0.21536(9) 0.15445(6) 0.0193(3) Uani 1 1 d . . . . .
C86 C 0.74334(7) 0.13714(10) 0.16628(7) 0.0236(3) Uani 1 1 d . . . . .
C87 C 0.77141(8) 0.07878(10) 0.14403(8) 0.0297(4) Uani 1 1 d . . . . .
H87A H 0.764823 0.025783 0.152167 0.036 Uiso 1 1 calc R U . . .
C88 C 0.80839(8) 0.09544(10) 0.11063(8) 0.0299(4) Uani 1 1 d . . . . .
H88A H 0.825926 0.054560 0.094508 0.036 Uiso 1 1 calc R U . . .
C89 C 0.81959(7) 0.17210(10) 0.10095(7) 0.0249(3) Uani 1 1 d . . . . .
H89A H 0.845536 0.183713 0.078300 0.030 Uiso 1 1 calc R U . . .
C90 C 0.79414(6) 0.23322(9) 0.12324(7) 0.0205(3) Uani 1 1 d . . . . .
C91 C 0.70135(8) 0.11206(10) 0.20045(8) 0.0305(4) Uani 1 1 d . . . . .
H91A H 0.692208 0.158384 0.221916 0.037 Uiso 1 1 calc R U . . .
C92 C 0.65003(9) 0.08524(15) 0.16199(10) 0.0463(5) Uani 1 1 d . . . . .
H92A H 0.635150 0.128498 0.137680 0.069 Uiso 1 1 calc R U . . .
H92B H 0.623455 0.068525 0.184381 0.069 Uiso 1 1 calc R U . . .
H92C H 0.658478 0.041441 0.139180 0.069 Uiso 1 1 calc R U . . .
C93 C 0.72157(9) 0.04710(12) 0.24191(9) 0.0401(5) Uani 1 1 d . . . . .
H93A H 0.756003 0.062722 0.264838 0.060 Uiso 1 1 calc R U . . .
H93B H 0.726705 -0.000834 0.221560 0.060 Uiso 1 1 calc R U . . .
H93C H 0.694958 0.037740 0.265940 0.060 Uiso 1 1 calc R U . . .
C94 C 0.81244(7) 0.31530(10) 0.11260(7) 0.0237(3) Uani 1 1 d . . . . .
H94A H 0.793867 0.352554 0.134450 0.028 Uiso 1 1 calc R U . . .
C95 C 0.79664(8) 0.33587(11) 0.05101(8) 0.0312(4) Uani 1 1 d . . . . .
H95A H 0.757214 0.334980 0.040159 0.047 Uiso 1 1 calc R U . . .
H95B H 0.812456 0.297689 0.028714 0.047 Uiso 1 1 calc R U . . .
H95C H 0.810089 0.388150 0.044562 0.047 Uiso 1 1 calc R U . . .
C96 C 0.87327(8) 0.32426(12) 0.13162(9) 0.0343(4) Uani 1 1 d . . . . .
H96A H 0.883615 0.378671 0.126878 0.051 Uiso 1 1 calc R U . . .
H96B H 0.892195 0.290212 0.109202 0.051 Uiso 1 1 calc R U . . .
H96C H 0.883086 0.309641 0.170995 0.051 Uiso 1 1 calc R U . . .
O1S O 0.83400(16) 0.2802(2) 0.29108(18) 0.0326(9) Uani 0.562(6) 1 d D U P A 1
C1S C 0.82252(17) 0.1995(2) 0.29626(19) 0.0348(10) Uani 0.562(6) 1 d D U P A 1
H1SA H 0.786461 0.186479 0.274529 0.042 Uiso 0.562(6) 1 calc R U P A 1
H1SB H 0.823260 0.185553 0.335784 0.042 Uiso 0.562(6) 1 calc R U P A 1
C2S C 0.86567(15) 0.1568(3) 0.27389(19) 0.0453(12) Uani 0.562(6) 1 d D U P A 1
H2SA H 0.856066 0.150266 0.232963 0.054 Uiso 0.562(6) 1 calc R U P A 1
H2SB H 0.872542 0.104794 0.291518 0.054 Uiso 0.562(6) 1 calc R U P A 1
C3S C 0.91373(17) 0.2099(3) 0.2896(3) 0.0632(15) Uani 0.562(6) 1 d D U P A 1
H3SA H 0.940021 0.187353 0.320709 0.076 Uiso 0.562(6) 1 calc R U P A 1
H3SB H 0.932000 0.218458 0.257456 0.076 Uiso 0.562(6) 1 calc R U P A 1
C4S C 0.8911(2) 0.2848(3) 0.3070(4) 0.0546(18) Uani 0.562(6) 1 d D U P A 1
H4SA H 0.901264 0.291835 0.347847 0.066 Uiso 0.562(6) 1 calc R U P A 1
H4SB H 0.905194 0.329591 0.288388 0.066 Uiso 0.562(6) 1 calc R U P A 1
O1* O 0.8466(2) 0.2837(3) 0.2750(2) 0.0316(11) Uani 0.438(6) 1 d D U P A 2
C1* C 0.8421(3) 0.2009(3) 0.2779(3) 0.0434(14) Uani 0.438(6) 1 d D U P A 2
H1*A H 0.832845 0.178441 0.239950 0.052 Uiso 0.438(6) 1 calc R U P A 2
H1*B H 0.813605 0.186273 0.299071 0.052 Uiso 0.438(6) 1 calc R U P A 2
C2* C 0.8953(3) 0.1718(4) 0.3064(4) 0.096(3) Uani 0.438(6) 1 d D U P A 2
H2*A H 0.890562 0.130703 0.333688 0.115 Uiso 0.438(6) 1 calc R U P A 2
H2*B H 0.915572 0.149253 0.278995 0.115 Uiso 0.438(6) 1 calc R U P A 2
C3* C 0.9250(2) 0.2385(3) 0.3351(3) 0.0562(17) Uani 0.438(6) 1 d D U P A 2
H3*A H 0.963984 0.235521 0.333642 0.067 Uiso 0.438(6) 1 calc R U P A 2
H3*B H 0.920450 0.241439 0.374552 0.067 Uiso 0.438(6) 1 calc R U P A 2
C4* C 0.8989(2) 0.3066(4) 0.3024(4) 0.0441(18) Uani 0.438(6) 1 d D U P A 2
H4*A H 0.896234 0.351170 0.327547 0.053 Uiso 0.438(6) 1 calc R U P A 2
H4*B H 0.920867 0.323008 0.274571 0.053 Uiso 0.438(6) 1 calc R U P A 2
O2S O 0.81283(7) 0.57915(9) 0.14271(6) 0.0451(4) Uani 1 1 d . . . . .
C5S C 0.79930(11) 0.55275(15) 0.08726(10) 0.0518(6) Uani 1 1 d . . . . .
H5SA H 0.771680 0.587243 0.065517 0.062 Uiso 1 1 calc R U . . .
H5SB H 0.784645 0.499019 0.086212 0.062 Uiso 1 1 calc R U . . .
C6S C 0.85022(13) 0.55435(14) 0.06334(12) 0.0650(8) Uani 1 1 d . . . . .
H6SA H 0.843587 0.578491 0.025849 0.078 Uiso 1 1 calc R U . . .
H6SB H 0.864297 0.500820 0.060391 0.078 Uiso 1 1 calc R U . . .
C7S C 0.88986(11) 0.60300(17) 0.10390(11) 0.0562(7) Uani 1 1 d . . . . .
H7SA H 0.920278 0.570635 0.122915 0.067 Uiso 1 1 calc R U . . .
H7SB H 0.904381 0.646699 0.084505 0.067 Uiso 1 1 calc R U . . .
C8S C 0.85642(10) 0.63278(14) 0.14460(10) 0.0461(5) Uani 1 1 d . . . . .
H8SA H 0.878280 0.635076 0.182629 0.055 Uiso 1 1 calc R U . . .
H8SB H 0.842576 0.685778 0.133909 0.055 Uiso 1 1 calc R U . . .
O3S O 0.73194(5) 0.47859(8) 0.43613(5) 0.0318(3) Uani 1 1 d . . . . .
C9S C 0.74220(8) 0.53332(12) 0.48154(8) 0.0352(4) Uani 1 1 d . . . . .
H9SA H 0.743671 0.587194 0.467162 0.042 Uiso 1 1 calc R U . . .
H9SB H 0.777106 0.521495 0.506034 0.042 Uiso 1 1 calc R U . . .
C10S C 0.69607(8) 0.52536(12) 0.51372(8) 0.0351(4) Uani 1 1 d . . . . .
H10B H 0.709443 0.506289 0.552049 0.042 Uiso 1 1 calc R U . . .
H10C H 0.677632 0.576058 0.515764 0.042 Uiso 1 1 calc R U . . .
C11S C 0.65837(8) 0.46649(12) 0.48069(8) 0.0344(4) Uani 1 1 d . . . . .
H11B H 0.642041 0.431902 0.505611 0.041 Uiso 1 1 calc R U . . .
H11C H 0.629241 0.492743 0.454425 0.041 Uiso 1 1 calc R U . . .
C12S C 0.69543(8) 0.42140(12) 0.44990(9) 0.0352(4) Uani 1 1 d . . . . .
H12B H 0.715011 0.380175 0.473916 0.042 Uiso 1 1 calc R U . . .
H12C H 0.674790 0.396909 0.415830 0.042 Uiso 1 1 calc R U . . .
O4S O 0.58926(6) 0.56971(8) 0.19885(6) 0.0391(3) Uani 1 1 d . . . . .
C13S C 0.57945(9) 0.64950(11) 0.21178(9) 0.0376(4) Uani 1 1 d . . . . .
H13A H 0.613721 0.679251 0.218707 0.045 Uiso 1 1 calc R U . . .
H13B H 0.562778 0.652508 0.245490 0.045 Uiso 1 1 calc R U . . .
C14S C 0.54126(8) 0.68271(12) 0.16151(10) 0.0380(5) Uani 1 1 d . . . . .
H14A H 0.505478 0.694391 0.170956 0.046 Uiso 1 1 calc R U . . .
H14B H 0.556202 0.731137 0.148129 0.046 Uiso 1 1 calc R U . . .
C15S C 0.53689(9) 0.61908(13) 0.11797(10) 0.0443(5) Uani 1 1 d . . . . .
H15B H 0.500144 0.616971 0.095181 0.053 Uiso 1 1 calc R U . . .
H15C H 0.563490 0.626810 0.093135 0.053 Uiso 1 1 calc R U . . .
C16S C 0.54925(8) 0.54619(12) 0.15290(9) 0.0357(4) Uani 1 1 d . . . . .
H16B H 0.516518 0.526992 0.165786 0.043 Uiso 1 1 calc R U . . .
H16C H 0.563174 0.504329 0.131348 0.043 Uiso 1 1 calc R U . . .
C17S C 0.95405(8) 1.11406(14) 0.46259(13) 0.1036(13) Uani 1 1 d DG U . . .
C18S C 0.89805(8) 1.11544(11) 0.45593(11) 0.0706(8) Uani 1 1 d DG U . . .
H18A H 0.880477 1.157974 0.470162 0.085 Uiso 1 1 calc R U . . .
C19S C 0.86775(7) 1.05458(13) 0.42845(11) 0.0848(10) Uani 1 1 d G U . . .
H19B H 0.829474 1.055526 0.423894 0.102 Uiso 1 1 calc R U . . .
C20S C 0.89345(10) 0.99234(12) 0.40762(11) 0.0811(9) Uani 1 1 d G U . . .
H20D H 0.872748 0.950751 0.388836 0.097 Uiso 1 1 calc R U . . .
C21S C 0.94946(10) 0.99096(14) 0.41428(13) 0.1189(15) Uani 1 1 d G U . . .
H21D H 0.967025 0.948422 0.400046 0.143 Uiso 1 1 calc R U . . .
C22S C 0.97975(7) 1.05182(17) 0.44176(15) 0.1373(18) Uani 1 1 d DG U . . .
H22B H 1.018029 1.050870 0.446314 0.165 Uiso 1 1 calc R U . . .
C23S C 0.9843(2) 1.1852(3) 0.4896(2) 0.1310(16) Uani 1 1 d D U . . .
H23D H 0.959365 1.218843 0.505311 0.197 Uiso 1 1 calc R U . . .
H23E H 0.999532 1.214366 0.461527 0.197 Uiso 1 1 calc R U . . .
H23F H 1.013558 1.168232 0.519394 0.197 Uiso 1 1 calc R U . . .
C24S C 0.5057(3) -0.0710(4) -0.0037(3) 0.056(3) Uani 0.288(2) 1 d DG U P B -1
C25S C 0.5323(3) -0.0155(4) 0.0329(3) 0.058(2) Uani 0.288(2) 1 d DG U P B -1
H25A H 0.560187 -0.031177 0.062537 0.070 Uiso 0.288(2) 1 calc R U P B -1
C26S C 0.5182(3) 0.0628(4) 0.0262(3) 0.054(3) Uani 0.288(2) 1 d G U P B -1
H26A H 0.536407 0.100707 0.051197 0.065 Uiso 0.288(2) 1 calc R U P B -1
C27S C 0.4774(3) 0.0857(4) -0.0172(3) 0.052(2) Uani 0.288(2) 1 d G U P B -1
H27A H 0.467773 0.139246 -0.021771 0.063 Uiso 0.288(2) 1 calc R U P B -1
C28S C 0.4508(3) 0.0303(5) -0.0538(3) 0.054(2) Uani 0.288(2) 1 d G U P B -1
H28A H 0.422920 0.045901 -0.083401 0.064 Uiso 0.288(2) 1 calc R U P B -1
C29S C 0.4649(3) -0.0481(4) -0.0470(3) 0.064(3) Uani 0.288(2) 1 d DG U P B -1
H29A H 0.446699 -0.085984 -0.072062 0.076 Uiso 0.288(2) 1 calc R U P B -1
C30S C 0.5215(7) -0.1562(6) 0.0120(7) 0.124(5) Uani 0.288(2) 1 d D U P B -1
H30B H 0.551558 -0.156822 0.043686 0.186 Uiso 0.288(2) 1 calc R U P B -1
H30C H 0.532469 -0.182370 -0.019937 0.186 Uiso 0.288(2) 1 calc R U P B -1
H30D H 0.490458 -0.183592 0.022048 0.186 Uiso 0.288(2) 1 calc R U P B -1
C24* C 0.4984(4) 0.0024(5) 0.0036(4) 0.049(2) Uani 0.212(2) 1 d DG U P C -2
C25* C 0.4886(4) -0.0711(5) -0.0203(4) 0.044(4) Uani 0.212(2) 1 d DG U P C -2
H25B H 0.460799 -0.077914 -0.051831 0.053 Uiso 0.212(2) 1 calc R U P C -2
C26* C 0.5196(4) -0.1346(4) 0.0021(4) 0.062(3) Uani 0.212(2) 1 d G U P C -2
H26B H 0.512860 -0.184810 -0.014202 0.074 Uiso 0.212(2) 1 calc R U P C -2
C27* C 0.5603(3) -0.1246(4) 0.0483(4) 0.051(2) Uani 0.212(2) 1 d G U P C -2
H27B H 0.581411 -0.167951 0.063576 0.061 Uiso 0.212(2) 1 calc R U P C -2
C28* C 0.5701(3) -0.0510(5) 0.0721(3) 0.047(2) Uani 0.212(2) 1 d G U P C -2
H28B H 0.597901 -0.044196 0.103726 0.057 Uiso 0.212(2) 1 calc R U P C -2
C29* C 0.5391(4) 0.0125(4) 0.0498(4) 0.050(3) Uani 0.212(2) 1 d DG U P C -2
H29B H 0.545842 0.062702 0.066097 0.060 Uiso 0.212(2) 1 calc R U P C -2
C30* C 0.4622(7) 0.0700(7) -0.0217(7) 0.074(4) Uani 0.212(2) 1 d D U P C -2
H30E H 0.437368 0.051531 -0.054839 0.111 Uiso 0.212(2) 1 calc R U P C -2
H30F H 0.484587 0.112229 -0.032188 0.111 Uiso 0.212(2) 1 calc R U P C -2
H30G H 0.441363 0.089316 0.005769 0.111 Uiso 0.212(2) 1 calc R U P C -2

loop_
_atom_site_aniso_label
_atom_site_aniso_U_11
_atom_site_aniso_U_22
_atom_site_aniso_U_33
_atom_site_aniso_U_23
_atom_site_aniso_U_13
_atom_site_aniso_U_12
Na1 0.0242(3) 0.0181(3) 0.0233(3) -0.0026(2) -0.0009(3) 0.0012(3)
Na2 0.0286(3) 0.0185(3) 0.0214(3) -0.0001(2) 0.0088(3) -0.0012(3)
Na3 0.0240(3) 0.0217(3) 0.0185(3) -0.0008(2) 0.0049(2) -0.0059(3)
Na4 0.0221(3) 0.0170(3) 0.0235(3) 0.0007(2) 0.0038(3) 0.0006(2)
O1 0.0196(5) 0.0221(6) 0.0223(6) -0.0027(4) 0.0027(4) -0.0047(4)
O2 0.0274(6) 0.0140(5) 0.0253(6) -0.0017(4) 0.0087(5) -0.0019(4)
O3 0.0229(6) 0.0171(5) 0.0235(6) 0.0013(4) 0.0004(5) -0.0049(4)
O4 0.0259(6) 0.0185(5) 0.0189(6) -0.0040(4) 0.0018(4) 0.0015(4)
N1 0.0248(7) 0.0254(7) 0.0184(7) -0.0011(5) 0.0047(5) -0.0047(6)
N2 0.0319(8) 0.0172(7) 0.0319(8) 0.0037(6) 0.0161(6) 0.0007(6)
N3 0.0166(6) 0.0221(7) 0.0197(7) 0.0026(5) 0.0037(5) -0.0003(5)
N4 0.0221(7) 0.0182(6) 0.0172(6) -0.0007(5) 0.0054(5) 0.0049(5)
C1 0.0227(8) 0.0197(7) 0.0203(8) 0.0030(6) 0.0041(6) -0.0026(6)
C2 0.0246(8) 0.0240(8) 0.0207(8) 0.0005(6) 0.0054(6) -0.0071(6)
C3 0.0253(8) 0.0267(8) 0.0223(8) 0.0047(7) 0.0042(6) -0.0072(7)
C4 0.0243(8) 0.0264(8) 0.0234(8) 0.0055(7) 0.0044(7) -0.0037(7)
C5 0.0226(8) 0.0231(8) 0.0233(8) 0.0050(6) 0.0043(6) -0.0009(6)
C6 0.0301(9) 0.0320(9) 0.0304(9) -0.0019(7) 0.0083(7) -0.0001(7)
C7 0.0363(10) 0.0433(11) 0.0376(11) -0.0018(9) 0.0169(9) 0.0053(9)
C8 0.0260(9) 0.0453(11) 0.0411(11) 0.0093(9) 0.0141(8) 0.0027(8)
C9 0.0237(8) 0.0336(10) 0.0313(9) 0.0109(7) 0.0049(7) -0.0017(7)
C10 0.0231(9) 0.0456(11) 0.0370(10) 0.0125(9) 0.0037(8) -0.0100(8)
C11 0.0303(10) 0.0426(11) 0.0321(10) 0.0063(8) -0.0022(8) -0.0171(8)
C12 0.0311(9) 0.0351(10) 0.0259(9) 0.0010(7) 0.0040(7) -0.0127(8)
C13 0.0212(8) 0.0305(9) 0.0194(8) -0.0002(6) 0.0049(6) -0.0086(7)
C14 0.0223(8) 0.0339(9) 0.0228(8) 0.0003(7) 0.0083(7) -0.0061(7)
C15 0.0249(9) 0.0426(11) 0.0255(9) 0.0046(8) 0.0070(7) 0.0002(8)
C16 0.0281(9) 0.0546(12) 0.0189(8) -0.0023(8) 0.0042(7) -0.0018(8)
C17 0.0353(10) 0.0395(10) 0.0229(9) -0.0065(8) 0.0060(7) -0.0040(8)
C18 0.0298(9) 0.0317(9) 0.0235(8) -0.0028(7) 0.0046(7) -0.0079(7)
C19 0.0281(9) 0.0286(9) 0.0261(9) 0.0019(7) 0.0066(7) -0.0036(7)
C20 0.0312(10) 0.0347(10) 0.0360(10) 0.0056(8) 0.0081(8) -0.0058(8)
C21 0.0315(10) 0.0345(10) 0.0373(10) -0.0008(8) 0.0125(8) -0.0027(8)
C22 0.0460(11) 0.0319(10) 0.0250(9) -0.0052(7) 0.0002(8) -0.0001(8)
C23 0.0387(11) 0.0413(11) 0.0394(11) -0.0063(9) 0.0034(9) 0.0021(9)
C24 0.0782(19) 0.0407(13) 0.0779(19) 0.0159(13) 0.0421(16) 0.0072(12)
C25 0.0237(8) 0.0172(7) 0.0218(8) 0.0022(6) 0.0069(6) 0.0003(6)
C26 0.0305(9) 0.0157(7) 0.0291(9) 0.0002(6) 0.0134(7) -0.0020(6)
C27 0.0291(9) 0.0183(8) 0.0299(9) -0.0011(7) 0.0099(7) -0.0001(7)
C28 0.0234(8) 0.0200(8) 0.0237(8) 0.0003(6) 0.0046(6) 0.0023(6)
C29 0.0212(8) 0.0202(7) 0.0210(8) 0.0007(6) 0.0040(6) 0.0017(6)
C30 0.0267(8) 0.0227(8) 0.0293(9) 0.0028(7) 0.0087(7) 0.0013(7)
C31 0.0284(9) 0.0341(9) 0.0303(9) 0.0057(7) 0.0136(7) 0.0054(7)
C32 0.0295(9) 0.0319(9) 0.0247(9) -0.0005(7) 0.0078(7) 0.0092(7)
C33 0.0246(8) 0.0251(8) 0.0253(8) -0.0023(7) 0.0040(7) 0.0061(7)
C34 0.0370(10) 0.0228(8) 0.0351(10) -0.0091(7) 0.0076(8) 0.0048(7)
C35 0.0451(11) 0.0180(8) 0.0462(12) -0.0076(8) 0.0135(9) -0.0026(8)
C36 0.0387(10) 0.0197(8) 0.0432(11) -0.0033(7) 0.0185(9) -0.0041(7)
C37 0.0378(10) 0.0147(7) 0.0347(10) 0.0012(7) 0.0214(8) 0.0018(7)
C38 0.0373(10) 0.0200(8) 0.0480(11) 0.0053(8) 0.0234(9) 0.0020(7)
C39 0.0393(11) 0.0231(9) 0.0674(14) 0.0121(9) 0.0336(10) 0.0041(8)
C40 0.0507(12) 0.0227(9) 0.0647(14) 0.0189(9) 0.0389(11) 0.0109(9)
C41 0.0451(11) 0.0238(9) 0.0470(12) 0.0105(8) 0.0259(9) 0.0108(8)
C42 0.0388(10) 0.0182(8) 0.0366(10) 0.0018(7) 0.0224(8) 0.0038(7)
C43 0.0362(10) 0.0300(10) 0.0566(13) 0.0107(9) 0.0182(9) -0.0035(8)
C44 0.0387(12) 0.0460(13) 0.0710(17) 0.0024(12) 0.0175(11) 0.0059(10)
C45 0.0506(14) 0.0736(18) 0.0529(15) -0.0009(13) 0.0175(12) 0.0030(13)
C46 0.0359(10) 0.0236(9) 0.0366(10) 0.0039(7) 0.0141(8) 0.0023(7)
C47 0.0542(13) 0.0308(10) 0.0450(12) -0.0011(9) 0.0129(10) 0.0025(9)
C48 0.0360(10) 0.0303(10) 0.0528(13) -0.0027(9) 0.0168(9) 0.0016(8)
C49 0.0215(7) 0.0166(7) 0.0184(7) -0.0006(6) 0.0045(6) -0.0002(6)
C50 0.0188(7) 0.0178(7) 0.0196(8) 0.0010(6) 0.0040(6) -0.0003(6)
C51 0.0208(7) 0.0193(7) 0.0210(8) -0.0011(6) 0.0078(6) -0.0012(6)
C52 0.0233(8) 0.0177(7) 0.0187(7) -0.0003(6) 0.0073(6) 0.0004(6)
C53 0.0240(8) 0.0174(7) 0.0191(8) -0.0005(6) 0.0050(6) 0.0010(6)
C54 0.0310(9) 0.0219(8) 0.0254(9) 0.0003(7) -0.0022(7) -0.0016(7)
C55 0.0386(10) 0.0284(9) 0.0242(9) 0.0036(7) -0.0024(7) 0.0061(8)
C56 0.0405(10) 0.0199(8) 0.0242(9) 0.0046(7) 0.0090(7) 0.0053(7)
C57 0.0310(9) 0.0170(7) 0.0221(8) -0.0004(6) 0.0109(7) 0.0012(6)
C58 0.0379(10) 0.0169(7) 0.0297(9) -0.0001(7) 0.0161(7) -0.0040(7)
C59 0.0315(9) 0.0236(8) 0.0327(9) -0.0048(7) 0.0126(7) -0.0093(7)
C60 0.0225(8) 0.0246(8) 0.0263(9) -0.0008(7) 0.0052(7) -0.0048(7)
C61 0.0174(7) 0.0196(7) 0.0245(8) 0.0028(6) 0.0028(6) -0.0012(6)
C62 0.0207(8) 0.0192(7) 0.0235(8) 0.0028(6) 0.0035(6) -0.0018(6)
C63 0.0214(8) 0.0278(9) 0.0274(9) -0.0011(7) 0.0078(7) -0.0005(7)
C64 0.0153(8) 0.0387(10) 0.0346(10) -0.0008(8) 0.0036(7) -0.0011(7)
C65 0.0191(8) 0.0407(10) 0.0268(9) -0.0018(8) -0.0005(7) -0.0022(7)
C66 0.0211(8) 0.0279(9) 0.0249(8) 0.0004(7) 0.0029(6) -0.0005(7)
C67 0.0210(8) 0.0232(8) 0.0230(8) 0.0006(6) 0.0038(6) -0.0017(6)
C68 0.0301(9) 0.0254(9) 0.0301(9) -0.0016(7) 0.0036(7) -0.0017(7)
C69 0.0322(9) 0.0273(9) 0.0240(9) 0.0017(7) 0.0041(7) -0.0033(7)
C70 0.0196(8) 0.0436(11) 0.0248(9) -0.0012(8) 0.0039(7) -0.0007(7)
C71 0.0327(10) 0.0603(14) 0.0273(10) 0.0030(9) 0.0031(8) 0.0029(10)
C72 0.0683(16) 0.0469(13) 0.0427(13) -0.0027(10) 0.0277(12) 0.0115(12)
C73 0.0188(7) 0.0211(8) 0.0182(7) -0.0005(6) 0.0054(6) 0.0023(6)
C74 0.0204(7) 0.0193(7) 0.0175(7) -0.0012(6) 0.0035(6) 0.0026(6)
C75 0.0182(7) 0.0235(8) 0.0192(8) -0.0011(6) 0.0043(6) 0.0020(6)
C76 0.0175(7) 0.0234(8) 0.0197(8) -0.0017(6) 0.0056(6) 0.0020(6)
C77 0.0186(7) 0.0224(8) 0.0198(8) 0.0002(6) 0.0057(6) 0.0025(6)
C78 0.0290(9) 0.0212(8) 0.0264(9) 0.0006(7) 0.0042(7) 0.0023(7)
C79 0.0334(10) 0.0262(9) 0.0308(9) 0.0086(7) 0.0054(8) 0.0060(7)
C80 0.0251(8) 0.0353(9) 0.0207(8) 0.0049(7) 0.0024(7) 0.0047(7)
C81 0.0190(7) 0.0305(9) 0.0189(8) 0.0001(6) 0.0047(6) 0.0026(6)
C82 0.0231(8) 0.0371(9) 0.0166(8) -0.0037(7) 0.0009(6) 0.0015(7)
C83 0.0271(9) 0.0299(9) 0.0259(9) -0.0090(7) 0.0018(7) 0.0006(7)
C84 0.0269(8) 0.0213(8) 0.0239(8) -0.0040(6) 0.0025(7) 0.0022(7)
C85 0.0205(7) 0.0194(7) 0.0171(7) -0.0040(6) 0.0011(6) 0.0041(6)
C86 0.0298(9) 0.0198(8) 0.0225(8) -0.0022(6) 0.0083(7) 0.0017(7)
C87 0.0384(10) 0.0185(8) 0.0352(10) -0.0019(7) 0.0145(8) 0.0033(7)
C88 0.0351(10) 0.0226(8) 0.0351(10) -0.0060(7) 0.0147(8) 0.0059(7)
C89 0.0260(8) 0.0249(8) 0.0257(8) -0.0037(7) 0.0100(7) 0.0025(7)
C90 0.0218(8) 0.0208(8) 0.0181(7) -0.0018(6) 0.0014(6) 0.0024(6)
C91 0.0414(10) 0.0195(8) 0.0353(10) -0.0016(7) 0.0197(8) 0.0024(7)
C92 0.0342(11) 0.0568(14) 0.0516(13) 0.0102(11) 0.0178(10) -0.0005(10)
C93 0.0534(13) 0.0347(11) 0.0360(11) 0.0063(8) 0.0184(10) 0.0014(9)
C94 0.0267(8) 0.0216(8) 0.0248(8) -0.0031(6) 0.0100(7) 0.0006(7)
C95 0.0371(10) 0.0291(9) 0.0292(9) 0.0039(7) 0.0111(8) 0.0026(8)
C96 0.0295(9) 0.0325(10) 0.0418(11) -0.0101(8) 0.0090(8) -0.0063(8)
O1S 0.0308(17) 0.0283(14) 0.036(2) 0.0010(13) -0.0009(13) 0.0047(12)
C1S 0.037(2) 0.0273(17) 0.043(2) -0.0012(15) 0.0134(17) 0.0042(15)
C2S 0.035(2) 0.050(2) 0.053(2) -0.0094(18) 0.0106(17) 0.0085(17)
C3S 0.032(2) 0.070(3) 0.090(3) -0.014(3) 0.019(2) 0.0069(19)
C4S 0.040(3) 0.051(3) 0.067(3) 0.003(3) -0.007(2) -0.008(2)
O1* 0.032(2) 0.0248(16) 0.036(3) -0.0008(16) 0.0019(17) 0.0052(15)
C1* 0.050(3) 0.030(2) 0.049(3) -0.001(2) 0.009(2) 0.007(2)
C2* 0.113(5) 0.062(3) 0.094(4) 0.005(3) -0.029(4) 0.020(3)
C3* 0.039(3) 0.060(3) 0.067(3) 0.023(3) 0.003(2) 0.013(2)
C4* 0.033(3) 0.045(3) 0.052(3) 0.019(3) 0.000(2) 0.005(2)
O2S 0.0641(10) 0.0420(8) 0.0368(8) -0.0019(6) 0.0299(7) -0.0082(7)
C5S 0.0738(17) 0.0466(13) 0.0423(13) -0.0074(10) 0.0302(12) 0.0018(12)
C6S 0.110(2) 0.0311(11) 0.0728(18) -0.0031(11) 0.0683(17) -0.0044(13)
C7S 0.0552(14) 0.0672(17) 0.0526(15) 0.0204(12) 0.0264(12) 0.0168(12)
C8S 0.0550(14) 0.0442(12) 0.0426(12) 0.0091(10) 0.0183(10) -0.0024(10)
O3S 0.0372(7) 0.0357(7) 0.0253(6) -0.0028(5) 0.0135(5) -0.0137(6)
C9S 0.0371(10) 0.0403(11) 0.0280(10) -0.0052(8) 0.0058(8) -0.0139(9)
C10S 0.0389(11) 0.0386(11) 0.0286(10) -0.0055(8) 0.0085(8) -0.0074(8)
C11S 0.0349(10) 0.0351(10) 0.0357(10) -0.0059(8) 0.0131(8) -0.0089(8)
C12S 0.0404(11) 0.0311(10) 0.0389(11) -0.0055(8) 0.0195(9) -0.0130(8)
O4S 0.0413(8) 0.0271(7) 0.0449(8) 0.0030(6) -0.0024(6) 0.0117(6)
C13S 0.0416(11) 0.0232(9) 0.0484(12) 0.0063(8) 0.0096(9) 0.0038(8)
C14S 0.0296(10) 0.0283(10) 0.0577(13) 0.0133(9) 0.0122(9) 0.0069(8)
C15S 0.0364(11) 0.0423(12) 0.0506(13) 0.0096(10) -0.0014(9) 0.0084(9)
C16S 0.0286(9) 0.0304(10) 0.0479(12) 0.0021(8) 0.0067(8) 0.0034(8)
C17S 0.080(2) 0.099(2) 0.141(3) -0.037(2) 0.044(2) -0.0097(18)
C18S 0.0667(17) 0.0656(17) 0.088(2) -0.0173(15) 0.0378(15) -0.0048(14)
C19S 0.0741(19) 0.0709(19) 0.113(3) -0.0070(18) 0.0256(18) -0.0045(16)
C20S 0.089(2) 0.0680(18) 0.092(2) -0.0146(17) 0.0319(18) -0.0169(16)
C21S 0.108(3) 0.108(3) 0.153(3) -0.049(3) 0.059(3) -0.005(2)
C22S 0.096(3) 0.132(3) 0.198(4) -0.057(3) 0.064(3) -0.010(2)
C23S 0.124(2) 0.123(2) 0.143(2) -0.0288(17) 0.0172(17) -0.0131(17)
C24S 0.056(4) 0.064(4) 0.051(4) 0.000(3) 0.016(3) -0.007(3)
C25S 0.055(4) 0.068(4) 0.054(4) 0.001(3) 0.017(3) -0.005(3)
C26S 0.052(5) 0.063(4) 0.049(5) -0.019(4) 0.012(3) -0.010(4)
C27S 0.052(4) 0.055(4) 0.055(4) 0.001(3) 0.025(3) 0.002(3)
C28S 0.048(4) 0.063(4) 0.049(4) 0.008(3) 0.007(3) -0.006(3)
C29S 0.063(4) 0.062(4) 0.068(4) -0.001(4) 0.017(3) -0.001(4)
C30S 0.125(6) 0.122(5) 0.125(6) -0.003(2) 0.025(2) -0.002(2)
C24* 0.050(4) 0.052(4) 0.051(4) -0.005(3) 0.026(3) -0.002(3)
C25* 0.041(5) 0.056(4) 0.037(5) -0.013(4) 0.009(4) -0.009(4)
C26* 0.064(5) 0.061(4) 0.062(5) -0.018(4) 0.017(4) -0.007(4)
C27* 0.042(4) 0.065(4) 0.048(4) 0.000(3) 0.018(3) 0.000(3)
C28* 0.041(4) 0.058(4) 0.046(4) 0.004(3) 0.016(3) -0.010(3)
C29* 0.051(4) 0.051(5) 0.053(4) -0.005(4) 0.018(3) -0.008(4)
C30* 0.074(5) 0.074(4) 0.075(5) 0.001(2) 0.016(2) 0.001(2)

loop_
_atom_type_symbol
_atom_type_description
_atom_type_scat_dispersion_real
_atom_type_scat_dispersion_imag
_atom_type_scat_source
C C 0.0033 0.0016 'International Tables Vol C Tables 4.2.6.8 and 6.1.1.4'
H H 0.0000 0.0000 'International Tables Vol C Tables 4.2.6.8 and 6.1.1.4'
N N 0.0061 0.0033 'International Tables Vol C Tables 4.2.6.8 and 6.1.1.4'
O O 0.0106 0.0060 'International Tables Vol C Tables 4.2.6.8 and 6.1.1.4'
Na Na 0.0362 0.0249 'International Tables Vol C Tables 4.2.6.8 and 6.1.1.4'

loop_
_geom_angle_atom_site_label_1
_geom_angle_atom_site_label_2
_geom_angle_atom_site_label_3
_geom_angle
_geom_angle_site_symmetry_1
_geom_angle_site_symmetry_3
_geom_angle_publ_flag
O1 Na1 O1S 98.85(10) . . ?
O1 Na1 O4 90.22(5) . . ?
O1S Na1 O4 161.46(12) . . ?
O1 Na1 O3 90.64(4) . . ?
O1S Na1 O3 112.05(11) . . ?
O4 Na1 O3 83.79(4) . . ?
O1 Na1 O1* 96.94(12) . . ?
O4 Na1 O1* 149.66(14) . . ?
O3 Na1 O1* 125.37(14) . . ?
O1 Na1 N4 158.85(5) . . ?
O1S Na1 N4 92.80(10) . . ?
O4 Na1 N4 74.01(4) . . ?
O3 Na1 N4 101.31(5) . . ?
O1* Na1 N4 90.33(12) . . ?
O1 Na1 C49 114.36(5) . . ?
O1S Na1 C49 100.11(11) . . ?
O4 Na1 C49 90.67(5) . . ?
O3 Na1 C49 24.68(4) . . ?
O1* Na1 C49 112.63(13) . . ?
N4 Na1 C49 80.51(5) . . ?
O1 Na1 C73 111.95(5) . . ?
O1S Na1 C73 140.96(11) . . ?
O4 Na1 C73 23.16(4) . . ?
O3 Na1 C73 91.63(4) . . ?
O1* Na1 C73 133.04(13) . . ?
N4 Na1 C73 50.98(4) . . ?
C49 Na1 C73 88.79(5) . . ?
O1 Na1 Na3 46.75(3) . . ?
O1S Na1 Na3 106.35(11) . . ?
O4 Na1 Na3 91.66(3) . . ?
O3 Na1 Na3 44.51(3) . . ?
O1* Na1 Na3 114.62(13) . . ?
N4 Na1 Na3 144.97(4) . . ?
C49 Na1 Na3 67.61(3) . . ?
C73 Na1 Na3 112.14(4) . . ?
O1 Na1 Na2 46.11(3) . . ?
O1S Na1 Na2 140.85(10) . . ?
O4 Na1 Na2 44.24(3) . . ?
O3 Na1 Na2 88.74(3) . . ?
O1* Na1 Na2 132.92(12) . . ?
N4 Na1 Na2 116.08(4) . . ?
C49 Na1 Na2 109.85(4) . . ?
C73 Na1 Na2 65.96(3) . . ?
Na3 Na1 Na2 65.11(2) . . ?
O1 Na1 Na4 85.35(4) . . ?
O1S Na1 Na4 153.93(11) . . ?
O4 Na1 Na4 42.38(3) . . ?
O3 Na1 Na4 41.93(3) . . ?
O1* Na1 Na4 167.27(13) . . ?
N4 Na1 Na4 91.92(4) . . ?
C49 Na1 Na4 55.53(3) . . ?
C73 Na1 Na4 55.99(3) . . ?
Na3 Na1 Na4 58.471(19) . . ?
Na2 Na1 Na4 56.275(18) . . ?
O4 Na2 O2S 98.63(5) . . ?
O4 Na2 O2 92.43(5) . . ?
O2S Na2 O2 159.53(6) . . ?
O4 Na2 O1 89.99(4) . . ?
O2S Na2 O1 113.53(6) . . ?
O2 Na2 O1 83.47(4) . . ?
O4 Na2 N2 159.87(5) . . ?
O2S Na2 N2 92.05(5) . . ?
O2 Na2 N2 72.69(4) . . ?
O1 Na2 N2 101.37(5) . . ?
O4 Na2 C1 113.20(5) . . ?
O2S Na2 C1 100.47(6) . . ?
O2 Na2 C1 90.79(5) . . ?
O1 Na2 C1 24.62(4) . . ?
N2 Na2 C1 81.22(5) . . ?
O4 Na2 C25 113.86(5) . . ?
O2S Na2 C25 139.74(5) . . ?
O2 Na2 C25 22.49(4) . . ?
O1 Na2 C25 90.49(4) . . ?
N2 Na2 C25 50.24(4) . . ?
C1 Na2 C25 88.38(5) . . ?
O4 Na2 Na4 47.63(3) . . ?
O2S Na2 Na4 139.51(5) . . ?
O2 Na2 Na4 45.41(3) . . ?
O1 Na2 Na4 91.22(3) . . ?
N2 Na2 Na4 114.84(4) . . ?
C1 Na2 Na4 112.62(4) . . ?
C25 Na2 Na4 66.24(3) . . ?
O4 Na2 Na1 46.01(3) . . ?
O2S Na2 Na1 110.32(5) . . ?
O2 Na2 Na1 89.75(3) . . ?
O1 Na2 Na1 44.11(3) . . ?
N2 Na2 Na1 143.81(4) . . ?
C1 Na2 Na1 67.32(3) . . ?
C25 Na2 Na1 109.33(4) . . ?
Na4 Na2 Na1 65.34(2) . . ?
O4 Na2 Na3 86.39(4) . . ?
O2S Na2 Na3 155.40(5) . . ?
O2 Na2 Na3 41.92(3) . . ?
O1 Na2 Na3 42.08(3) . . ?
N2 Na2 Na3 90.98(4) . . ?
C1 Na2 Na3 55.95(3) . . ?
C25 Na2 Na3 54.66(3) . . ?
Na4 Na2 Na3 58.709(19) . . ?
Na1 Na2 Na3 57.016(18) . . ?
O3 Na3 O3S 97.92(5) . . ?
O3 Na3 O2 88.86(4) . . ?
O3S Na3 O2 121.71(5) . . ?
O3 Na3 O1 91.27(5) . . ?
O3S Na3 O1 153.84(5) . . ?
O2 Na3 O1 82.72(4) . . ?
O3 Na3 N1 163.79(5) . . ?
O3S Na3 N1 92.91(5) . . ?
O2 Na3 N1 95.69(5) . . ?
O1 Na3 N1 73.96(4) . . ?
O3 Na3 C25 110.56(5) . . ?
O3S Na3 C25 107.98(5) . . ?
O2 Na3 C25 23.50(4) . . ?
O1 Na3 C25 91.35(5) . . ?
N1 Na3 C25 77.11(5) . . ?
O3 Na3 C1 113.92(5) . . ?
O3S Na3 C1 137.25(5) . . ?
O2 Na3 C1 88.04(4) . . ?
O1 Na3 C1 23.10(4) . . ?
N1 Na3 C1 50.94(4) . . ?
C25 Na3 C1 87.46(5) . . ?
O3 Na3 Na1 47.27(3) . . ?
O3S Na3 Na1 134.80(4) . . ?
O2 Na3 Na1 89.96(3) . . ?
O1 Na3 Na1 44.63(3) . . ?
N1 Na3 Na1 117.01(4) . . ?
C25 Na3 Na1 111.12(4) . . ?
C1 Na3 Na1 66.74(4) . . ?
O3 Na3 Na4 45.32(3) . . ?
O3S Na3 Na4 115.04(4) . . ?
O2 Na3 Na4 43.71(3) . . ?
O1 Na3 Na4 88.73(3) . . ?
N1 Na3 Na4 138.26(4) . . ?
C25 Na3 Na4 65.40(4) . . ?
C1 Na3 Na4 107.67(4) . . ?
Na1 Na3 Na4 64.58(2) . . ?
O3 Na3 Na2 84.91(4) . . ?
O3S Na3 Na2 162.87(5) . . ?
O2 Na3 Na2 41.24(3) . . ?
O1 Na3 Na2 42.01(3) . . ?
N1 Na3 Na2 88.29(4) . . ?
C25 Na3 Na2 55.67(3) . . ?
C1 Na3 Na2 53.57(3) . . ?
Na1 Na3 Na2 57.874(19) . . ?
Na4 Na3 Na2 55.959(19) . . ?
O2 Na4 O4S 98.66(5) . . ?
O2 Na4 O3 89.12(4) . . ?
O4S Na4 O3 159.51(6) . . ?
O2 Na4 O4 91.59(4) . . ?
O4S Na4 O4 114.11(5) . . ?
O3 Na4 O4 84.39(4) . . ?
O2 Na4 N3 161.90(5) . . ?
O4S Na4 N3 93.96(5) . . ?
O3 Na4 N3 74.84(4) . . ?
O4 Na4 N3 95.04(5) . . ?
O2 Na4 C49 111.93(5) . . ?
O4S Na4 C49 141.22(5) . . ?
O3 Na4 C49 23.39(4) . . ?
O4 Na4 C49 89.05(4) . . ?
N3 Na4 C49 51.52(4) . . ?
O2 Na4 C73 113.28(5) . . ?
O4S Na4 C73 102.43(5) . . ?
O3 Na4 C73 91.67(4) . . ?
O4 Na4 C73 22.75(4) . . ?
N3 Na4 C73 76.18(5) . . ?
C49 Na4 C73 87.23(4) . . ?
O2 Na4 Na2 46.69(3) . . ?
O4S Na4 Na2 107.90(5) . . ?
O3 Na4 Na2 91.26(4) . . ?
O4 Na4 Na2 45.50(3) . . ?
N3 Na4 Na2 139.85(4) . . ?
C49 Na4 Na2 110.37(4) . . ?
C73 Na4 Na2 66.60(3) . . ?
O2 Na4 Na3 45.69(3) . . ?
O4S Na4 Na3 139.01(4) . . ?
O3 Na4 Na3 43.59(3) . . ?
O4 Na4 Na3 90.12(3) . . ?
N3 Na4 Na3 117.35(4) . . ?
C49 Na4 Na3 66.25(3) . . ?
C73 Na4 Na3 109.96(4) . . ?
Na2 Na4 Na3 65.33(2) . . ?
O2 Na4 Na1 85.21(4) . . ?
O4S Na4 Na1 156.24(5) . . ?
O3 Na4 Na1 42.78(3) . . ?
O4 Na4 Na1 42.15(3) . . ?
N3 Na4 Na1 88.46(4) . . ?
C49 Na4 Na1 53.96(3) . . ?
C73 Na4 Na1 55.23(3) . . ?
Na2 Na4 Na1 58.380(19) . . ?
Na3 Na4 Na1 56.950(19) . . ?
C1 O1 Na1 152.37(11) . . ?
C1 O1 Na2 106.18(10) . . ?
Na1 O1 Na2 89.78(4) . . ?
C1 O1 Na3 111.36(10) . . ?
Na1 O1 Na3 88.62(4) . . ?
Na2 O1 Na3 95.91(5) . . ?
C25 O2 Na4 146.96(11) . . ?
C25 O2 Na2 113.97(10) . . ?
Na4 O2 Na2 87.90(4) . . ?
C25 O2 Na3 109.81(10) . . ?
Na4 O2 Na3 90.60(4) . . ?
Na2 O2 Na3 96.84(5) . . ?
C49 O3 Na3 152.67(10) . . ?
C49 O3 Na4 110.76(10) . . ?
Na3 O3 Na4 91.09(4) . . ?
C49 O3 Na1 105.21(10) . . ?
Na3 O3 Na1 88.22(4) . . ?
Na4 O3 Na1 95.29(5) . . ?
C73 O4 Na2 148.65(10) . . ?
C73 O4 Na1 111.44(10) . . ?
Na2 O4 Na1 89.75(4) . . ?
C73 O4 Na4 112.56(10) . . ?
Na2 O4 Na4 86.86(4) . . ?
Na1 O4 Na4 95.47(5) . . ?
C13 N1 C2 116.51(14) . . ?
C13 N1 Na3 119.97(10) . . ?
C2 N1 Na3 102.16(10) . . ?
C13 N1 H1A 114.8(13) . . ?
C2 N1 H1A 105.4(14) . . ?
Na3 N1 H1A 94.9(15) . . ?
C37 N2 C26 118.97(14) . . ?
C37 N2 Na2 123.09(11) . . ?
C26 N2 Na2 101.62(10) . . ?
C37 N2 H2A 119.1(13) . . ?
C26 N2 H2A 103.8(14) . . ?
Na2 N2 H2A 83.7(15) . . ?
C61 N3 C50 117.77(13) . . ?
C61 N3 Na4 119.87(10) . . ?
C50 N3 Na4 102.16(9) . . ?
C61 N3 H3A 116.8(12) . . ?
C50 N3 H3A 105.6(12) . . ?
Na4 N3 H3A 90.4(14) . . ?
C85 N4 C74 116.79(13) . . ?
C85 N4 Na1 120.91(10) . . ?
C74 N4 Na1 101.55(9) . . ?
C85 N4 H4A 115.5(13) . . ?
C74 N4 H4A 108.0(14) . . ?
Na1 N4 H4A 90.4(14) . . ?
O1 C1 C2 129.03(15) . . ?
O1 C1 C5 123.82(15) . . ?
C2 C1 C5 107.13(14) . . ?
O1 C1 Na2 49.20(8) . . ?
C2 C1 Na2 119.44(11) . . ?
C5 C1 Na2 107.39(10) . . ?
O1 C1 Na3 45.54(8) . . ?
C2 C1 Na3 83.63(10) . . ?
C5 C1 Na3 167.96(11) . . ?
Na2 C1 Na3 70.48(4) . . ?
C1 C2 N1 123.24(15) . . ?
C1 C2 C3 109.88(15) . . ?
N1 C2 C3 126.57(15) . . ?
C12 C3 C4 117.15(16) . . ?
C12 C3 C2 137.08(17) . . ?
C4 C3 C2 105.75(15) . . ?
C9 C4 C5 124.12(17) . . ?
C9 C4 C3 125.24(17) . . ?
C5 C4 C3 110.61(15) . . ?
C6 C5 C4 119.25(16) . . ?
C6 C5 C1 134.11(16) . . ?
C4 C5 C1 106.58(15) . . ?
C5 C6 C7 118.15(18) . . ?
C5 C6 H6A 120.9 . . ?
C7 C6 H6A 120.9 . . ?
C8 C7 C6 122.22(19) . . ?
C8 C7 H7A 118.9 . . ?
C6 C7 H7A 118.9 . . ?
C7 C8 C9 120.60(17) . . ?
C7 C8 H8A 119.7 . . ?
C9 C8 H8A 119.7 . . ?
C4 C9 C8 115.64(17) . . ?
C4 C9 C10 116.15(18) . . ?
C8 C9 C10 128.21(17) . . ?
C11 C10 C9 119.29(17) . . ?
C11 C10 H10A 120.4 . . ?
C9 C10 H10A 120.4 . . ?
C10 C11 C12 123.53(18) . . ?
C10 C11 H11A 118.2 . . ?
C12 C11 H11A 118.2 . . ?
C3 C12 C11 118.62(18) . . ?
C3 C12 H12A 120.7 . . ?
C11 C12 H12A 120.7 . . ?
C14 C13 C18 120.53(16) . . ?
C14 C13 N1 119.17(15) . . ?
C18 C13 N1 120.27(16) . . ?
C15 C14 C13 118.34(17) . . ?
C15 C14 C19 117.85(17) . . ?
C13 C14 C19 123.79(15) . . ?
C16 C15 C14 121.72(18) . . ?
C16 C15 H15A 119.1 . . ?
C14 C15 H15A 119.1 . . ?
C15 C16 C17 119.38(17) . . ?
C15 C16 H16A 120.3 . . ?
C17 C16 H16A 120.3 . . ?
C16 C17 C18 121.57(18) . . ?
C16 C17 H17A 119.2 . . ?
C18 C17 H17A 119.2 . . ?
C17 C18 C13 118.17(17) . . ?
C17 C18 C22 119.01(17) . . ?
C13 C18 C22 122.82(16) . . ?
C14 C19 C21 110.64(15) . . ?
C14 C19 C20 110.77(15) . . ?
C21 C19 C20 110.90(16) . . ?
C14 C19 H19A 108.1 . . ?
C21 C19 H19A 108.1 . . ?
C20 C19 H19A 108.1 . . ?
C19 C20 H20A 109.5 . . ?
C19 C20 H20B 109.5 . . ?
H20A C20 H20B 109.5 . . ?
C19 C20 H20C 109.5 . . ?
H20A C20 H20C 109.5 . . ?
H20B C20 H20C 109.5 . . ?
C19 C21 H21A 109.5 . . ?
C19 C21 H21B 109.5 . . ?
H21A C21 H21B 109.5 . . ?
C19 C21 H21C 109.5 . . ?
H21A C21 H21C 109.5 . . ?
H21B C21 H21C 109.5 . . ?
C24 C22 C23 109.98(18) . . ?
C24 C22 C18 110.65(18) . . ?
C23 C22 C18 112.99(17) . . ?
C24 C22 H22A 107.7 . . ?
C23 C22 H22A 107.7 . . ?
C18 C22 H22A 107.7 . . ?
C22 C23 H23A 109.5 . . ?
C22 C23 H23B 109.5 . . ?
H23A C23 H23B 109.5 . . ?
C22 C23 H23C 109.5 . . ?
H23A C23 H23C 109.5 . . ?
H23B C23 H23C 109.5 . . ?
C22 C24 H24A 109.5 . . ?
C22 C24 H24B 109.5 . . ?
H24A C24 H24B 109.5 . . ?
C22 C24 H24C 109.5 . . ?
H24A C24 H24C 109.5 . . ?
H24B C24 H24C 109.5 . . ?
O2 C25 C26 129.09(15) . . ?
O2 C25 C29 124.13(14) . . ?
C26 C25 C29 106.77(14) . . ?
O2 C25 Na3 46.69(8) . . ?
C26 C25 Na3 126.20(11) . . ?
C29 C25 Na3 101.66(10) . . ?
O2 C25 Na2 43.54(7) . . ?
C26 C25 Na2 85.56(10) . . ?
C29 C25 Na2 167.67(11) . . ?
Na3 C25 Na2 69.67(4) . . ?
C25 C26 N2 122.25(15) . . ?
C25 C26 C27 110.00(14) . . ?
N2 C26 C27 127.71(15) . . ?
C36 C27 C28 116.90(16) . . ?
C36 C27 C26 137.21(16) . . ?
C28 C27 C26 105.88(14) . . ?
C33 C28 C29 124.24(16) . . ?
C33 C28 C27 125.27(16) . . ?
C29 C28 C27 110.46(15) . . ?
C30 C29 C28 119.06(15) . . ?
C30 C29 C25 134.18(15) . . ?
C28 C29 C25 106.75(14) . . ?
C29 C30 C31 118.32(16) . . ?
C29 C30 H30A 120.8 . . ?
C31 C30 H30A 120.8 . . ?
C32 C31 C30 122.11(17) . . ?
C32 C31 H31A 118.9 . . ?
C30 C31 H31A 118.9 . . ?
C31 C32 C33 120.51(16) . . ?
C31 C32 H32A 119.7 . . ?
C33 C32 H32A 119.7 . . ?
C28 C33 C32 115.71(16) . . ?
C28 C33 C34 116.22(16) . . ?
C32 C33 C34 128.06(16) . . ?
C35 C34 C33 119.29(16) . . ?
C35 C34 H34A 120.4 . . ?
C33 C34 H34A 120.4 . . ?
C34 C35 C36 123.43(17) . . ?
C34 C35 H35A 118.3 . . ?
C36 C35 H35A 118.3 . . ?
C27 C36 C35 118.77(17) . . ?
C27 C36 H36A 120.6 . . ?
C35 C36 H36A 120.6 . . ?
C42 C37 C38 120.55(16) . . ?
C42 C37 N2 119.39(16) . . ?
C38 C37 N2 119.97(17) . . ?
C39 C38 C37 118.08(19) . . ?
C39 C38 C43 117.86(18) . . ?
C37 C38 C43 124.04(16) . . ?
C40 C39 C38 121.86(19) . . ?
C40 C39 H39A 119.1 . . ?
C38 C39 H39A 119.1 . . ?
C39 C40 C41 119.52(18) . . ?
C39 C40 H40A 120.2 . . ?
C41 C40 H40A 120.2 . . ?
C40 C41 C42 121.4(2) . . ?
C40 C41 H41A 119.3 . . ?
C42 C41 H41A 119.3 . . ?
C41 C42 C37 118.57(18) . . ?
C41 C42 C46 117.79(18) . . ?
C37 C42 C46 123.64(16) . . ?
C45 C43 C38 109.65(18) . . ?
C45 C43 C44 109.3(2) . . ?
C38 C43 C44 113.86(19) . . ?
C45 C43 H43A 108.0 . . ?
C38 C43 H43A 108.0 . . ?
C44 C43 H43A 108.0 . . ?
C43 C44 H44A 109.5 . . ?
C43 C44 H44B 109.5 . . ?
H44A C44 H44B 109.5 . . ?
C43 C44 H44C 109.5 . . ?
H44A C44 H44C 109.5 . . ?
H44B C44 H44C 109.5 . . ?
C43 C45 H45A 109.5 . . ?
C43 C45 H45B 109.5 . . ?
H45A C45 H45B 109.5 . . ?
C43 C45 H45C 109.5 . . ?
H45A C45 H45C 109.5 . . ?
H45B C45 H45C 109.5 . . ?
C42 C46 C47 111.42(16) . . ?
C42 C46 C48 110.51(16) . . ?
C47 C46 C48 111.03(17) . . ?
C42 C46 H46A 107.9 . . ?
C47 C46 H46A 107.9 . . ?
C48 C46 H46A 107.9 . . ?
C46 C47 H47A 109.5 . . ?
C46 C47 H47B 109.5 . . ?
H47A C47 H47B 109.5 . . ?
C46 C47 H47C 109.5 . . ?
H47A C47 H47C 109.5 . . ?
H47B C47 H47C 109.5 . . ?
C46 C48 H48A 109.5 . . ?
C46 C48 H48B 109.5 . . ?
H48A C48 H48B 109.5 . . ?
C46 C48 H48C 109.5 . . ?
H48A C48 H48C 109.5 . . ?
H48B C48 H48C 109.5 . . ?
O3 C49 C50 129.02(15) . . ?
O3 C49 C53 123.95(14) . . ?
C50 C49 C53 107.03(13) . . ?
O3 C49 Na1 50.11(8) . . ?
C50 C49 Na1 119.18(11) . . ?
C53 C49 Na1 105.25(10) . . ?
O3 C49 Na4 45.86(7) . . ?
C50 C49 Na4 83.23(9) . . ?
C53 C49 Na4 169.50(11) . . ?
Na1 C49 Na4 70.51(4) . . ?
C49 C50 N3 122.98(14) . . ?
C49 C50 C51 109.86(14) . . ?
N3 C50 C51 127.16(14) . . ?
C60 C51 C52 116.87(15) . . ?
C60 C51 C50 137.23(16) . . ?
C52 C51 C50 105.89(14) . . ?
C57 C52 C53 124.26(15) . . ?
C57 C52 C51 125.22(15) . . ?
C53 C52 C51 110.52(14) . . ?
C54 C53 C52 118.93(15) . . ?
C54 C53 C49 134.39(15) . . ?
C52 C53 C49 106.68(14) . . ?
C53 C54 C55 118.19(16) . . ?
C53 C54 H54A 120.9 . . ?
C55 C54 H54A 120.9 . . ?
C56 C55 C54 122.51(17) . . ?
C56 C55 H55A 118.7 . . ?
C54 C55 H55A 118.7 . . ?
C55 C56 C57 120.29(16) . . ?
C55 C56 H56A 119.9 . . ?
C57 C56 H56A 119.9 . . ?
C52 C57 C56 115.81(15) . . ?
C52 C57 C58 116.18(16) . . ?
C56 C57 C58 128.02(16) . . ?
C59 C58 C57 119.38(16) . . ?
C59 C58 H58A 120.3 . . ?
C57 C58 H58A 120.3 . . ?
C58 C59 C60 123.28(16) . . ?
C58 C59 H59A 118.4 . . ?
C60 C59 H59A 118.4 . . ?
C51 C60 C59 119.06(16) . . ?
C51 C60 H60A 120.5 . . ?
C59 C60 H60A 120.5 . . ?
C62 C61 C66 120.28(15) . . ?
C62 C61 N3 119.32(14) . . ?
C66 C61 N3 120.33(15) . . ?
C63 C62 C61 118.47(15) . . ?
C63 C62 C67 118.07(15) . . ?
C61 C62 C67 123.43(14) . . ?
C64 C63 C62 121.53(16) . . ?
C64 C63 H63A 119.2 . . ?
C62 C63 H63A 119.2 . . ?
C65 C64 C63 119.03(16) . . ?
C65 C64 H64A 120.5 . . ?
C63 C64 H64A 120.5 . . ?
C64 C65 C66 122.16(17) . . ?
C64 C65 H65A 118.9 . . ?
C66 C65 H65A 118.9 . . ?
C65 C66 C61 118.25(16) . . ?
C65 C66 C70 119.42(15) . . ?
C61 C66 C70 122.31(15) . . ?
C62 C67 C69 111.33(14) . . ?
C62 C67 C68 110.73(14) . . ?
C69 C67 C68 110.92(14) . . ?
C62 C67 H67A 107.9 . . ?
C69 C67 H67A 107.9 . . ?
C68 C67 H67A 107.9 . . ?
C67 C68 H68A 109.5 . . ?
C67 C68 H68B 109.5 . . ?
H68A C68 H68B 109.5 . . ?
C67 C68 H68C 109.5 . . ?
H68A C68 H68C 109.5 . . ?
H68B C68 H68C 109.5 . . ?
C67 C69 H69A 109.5 . . ?
C67 C69 H69B 109.5 . . ?
H69A C69 H69B 109.5 . . ?
C67 C69 H69C 109.5 . . ?
H69A C69 H69C 109.5 . . ?
H69B C69 H69C 109.5 . . ?
C72 C70 C71 110.29(18) . . ?
C72 C70 C66 110.75(16) . . ?
C71 C70 C66 113.51(15) . . ?
C72 C70 H70A 107.3 . . ?
C71 C70 H70A 107.3 . . ?
C66 C70 H70A 107.3 . . ?
C70 C71 H71A 109.5 . . ?
C70 C71 H71B 109.5 . . ?
H71A C71 H71B 109.5 . . ?
C70 C71 H71C 109.5 . . ?
H71A C71 H71C 109.5 . . ?
H71B C71 H71C 109.5 . . ?
C70 C72 H72A 109.5 . . ?
C70 C72 H72B 109.5 . . ?
H72A C72 H72B 109.5 . . ?
C70 C72 H72C 109.5 . . ?
H72A C72 H72C 109.5 . . ?
H72B C72 H72C 109.5 . . ?
O4 C73 C74 129.08(15) . . ?
O4 C73 C77 124.00(14) . . ?
C74 C73 C77 106.91(14) . . ?
O4 C73 Na1 45.40(7) . . ?
C74 C73 Na1 83.87(10) . . ?
C77 C73 Na1 167.96(11) . . ?
O4 C73 Na4 44.69(7) . . ?
C74 C73 Na4 122.77(11) . . ?
C77 C73 Na4 108.14(9) . . ?
Na1 C73 Na4 68.78(4) . . ?
C73 C74 N4 123.49(14) . . ?
C73 C74 C75 109.91(14) . . ?
N4 C74 C75 126.49(14) . . ?
C84 C75 C76 117.04(15) . . ?
C84 C75 C74 136.82(16) . . ?
C76 C75 C74 106.10(14) . . ?
C81 C76 C77 124.52(15) . . ?
C81 C76 C75 125.20(15) . . ?
C77 C76 C75 110.27(14) . . ?
C78 C77 C76 118.80(15) . . ?
C78 C77 C73 134.39(15) . . ?
C76 C77 C73 106.79(14) . . ?
C77 C78 C79 118.18(16) . . ?
C77 C78 H78A 120.9 . . ?
C79 C78 H78A 120.9 . . ?
C80 C79 C78 122.57(16) . . ?
C80 C79 H79A 118.7 . . ?
C78 C79 H79A 118.7 . . ?
C79 C80 C81 120.25(16) . . ?
C79 C80 H80A 119.9 . . ?
C81 C80 H80A 119.9 . . ?
C76 C81 C80 115.68(15) . . ?
C76 C81 C82 116.26(15) . . ?
C80 C81 C82 128.06(16) . . ?
C83 C82 C81 119.35(15) . . ?
C83 C82 H82A 120.3 . . ?
C81 C82 H82A 120.3 . . ?
C82 C83 C84 123.26(16) . . ?
C82 C83 H83A 118.4 . . ?
C84 C83 H83A 118.4 . . ?
C75 C84 C83 118.89(16) . . ?
C75 C84 H84A 120.6 . . ?
C83 C84 H84A 120.6 . . ?
C90 C85 C86 120.19(14) . . ?
C90 C85 N4 119.09(14) . . ?
C86 C85 N4 120.71(14) . . ?
C87 C86 C85 118.30(15) . . ?
C87 C86 C91 117.64(15) . . ?
C85 C86 C91 124.03(14) . . ?
C88 C87 C86 121.98(16) . . ?
C88 C87 H87A 119.0 . . ?
C86 C87 H87A 119.0 . . ?
C89 C88 C87 118.89(16) . . ?
C89 C88 H88A 120.6 . . ?
C87 C88 H88A 120.6 . . ?
C88 C89 C90 122.01(16) . . ?
C88 C89 H89A 119.0 . . ?
C90 C89 H89A 119.0 . . ?
C89 C90 C85 118.44(15) . . ?
C89 C90 C94 117.12(15) . . ?
C85 C90 C94 124.44(14) . . ?
C86 C91 C92 110.09(16) . . ?
C86 C91 C93 112.77(16) . . ?
C92 C91 C93 109.38(17) . . ?
C86 C91 H91A 108.2 . . ?
C92 C91 H91A 108.2 . . ?
C93 C91 H91A 108.2 . . ?
C91 C92 H92A 109.5 . . ?
C91 C92 H92B 109.5 . . ?
H92A C92 H92B 109.5 . . ?
C91 C92 H92C 109.5 . . ?
H92A C92 H92C 109.5 . . ?
H92B C92 H92C 109.5 . . ?
C91 C93 H93A 109.5 . . ?
C91 C93 H93B 109.5 . . ?
H93A C93 H93B 109.5 . . ?
C91 C93 H93C 109.5 . . ?
H93A C93 H93C 109.5 . . ?
H93B C93 H93C 109.5 . . ?
C90 C94 C95 110.48(14) . . ?
C90 C94 C96 111.14(15) . . ?
C95 C94 C96 110.17(15) . . ?
C90 C94 H94A 108.3 . . ?
C95 C94 H94A 108.3 . . ?
C96 C94 H94A 108.3 . . ?
C94 C95 H95A 109.5 . . ?
C94 C95 H95B 109.5 . . ?
H95A C95 H95B 109.5 . . ?
C94 C95 H95C 109.5 . . ?
H95A C95 H95C 109.5 . . ?
H95B C95 H95C 109.5 . . ?
C94 C96 H96A 109.5 . . ?
C94 C96 H96B 109.5 . . ?
H96A C96 H96B 109.5 . . ?
C94 C96 H96C 109.5 . . ?
H96A C96 H96C 109.5 . . ?
H96B C96 H96C 109.5 . . ?
C4S O1S C1S 104.0(4) . . ?
C4S O1S Na1 129.1(3) . . ?
C1S O1S Na1 126.1(3) . . ?
O1S C1S C2S 105.7(3) . . ?
O1S C1S H1SA 110.6 . . ?
C2S C1S H1SA 110.6 . . ?
O1S C1S H1SB 110.6 . . ?
C2S C1S H1SB 110.6 . . ?
H1SA C1S H1SB 108.7 . . ?
C1S C2S C3S 102.4(3) . . ?
C1S C2S H2SA 111.3 . . ?
C3S C2S H2SA 111.3 . . ?
C1S C2S H2SB 111.3 . . ?
C3S C2S H2SB 111.3 . . ?
H2SA C2S H2SB 109.2 . . ?
C4S C3S C2S 105.1(4) . . ?
C4S C3S H3SA 110.7 . . ?
C2S C3S H3SA 110.7 . . ?
C4S C3S H3SB 110.7 . . ?
C2S C3S H3SB 110.7 . . ?
H3SA C3S H3SB 108.8 . . ?
O1S C4S C3S 107.1(4) . . ?
O1S C4S H4SA 110.3 . . ?
C3S C4S H4SA 110.3 . . ?
O1S C4S H4SB 110.3 . . ?
C3S C4S H4SB 110.3 . . ?
H4SA C4S H4SB 108.6 . . ?
C4* O1* C1* 109.1(5) . . ?
C4* O1* Na1 122.7(4) . . ?
C1* O1* Na1 126.4(4) . . ?
O1* C1* C2* 106.6(5) . . ?
O1* C1* H1*A 110.4 . . ?
C2* C1* H1*A 110.4 . . ?
O1* C1* H1*B 110.4 . . ?
C2* C1* H1*B 110.4 . . ?
H1*A C1* H1*B 108.6 . . ?
C3* C2* C1* 107.5(5) . . ?
C3* C2* H2*A 110.2 . . ?
C1* C2* H2*A 110.2 . . ?
C3* C2* H2*B 110.2 . . ?
C1* C2* H2*B 110.2 . . ?
H2*A C2* H2*B 108.5 . . ?
C2* C3* C4* 102.4(5) . . ?
C2* C3* H3*A 111.3 . . ?
C4* C3* H3*A 111.3 . . ?
C2* C3* H3*B 111.3 . . ?
C4* C3* H3*B 111.3 . . ?
H3*A C3* H3*B 109.2 . . ?
O1* C4* C3* 108.4(5) . . ?
O1* C4* H4*A 110.0 . . ?
C3* C4* H4*A 110.0 . . ?
O1* C4* H4*B 110.0 . . ?
C3* C4* H4*B 110.0 . . ?
H4*A C4* H4*B 108.4 . . ?
C5S O2S C8S 106.78(17) . . ?
C5S O2S Na2 129.83(14) . . ?
C8S O2S Na2 122.90(13) . . ?
O2S C5S C6S 107.0(2) . . ?
O2S C5S H5SA 110.3 . . ?
C6S C5S H5SA 110.3 . . ?
O2S C5S H5SB 110.3 . . ?
C6S C5S H5SB 110.3 . . ?
H5SA C5S H5SB 108.6 . . ?
C5S C6S C7S 105.2(2) . . ?
C5S C6S H6SA 110.7 . . ?
C7S C6S H6SA 110.7 . . ?
C5S C6S H6SB 110.7 . . ?
C7S C6S H6SB 110.7 . . ?
H6SA C6S H6SB 108.8 . . ?
C8S C7S C6S 103.6(2) . . ?
C8S C7S H7SA 111.0 . . ?
C6S C7S H7SA 111.0 . . ?
C8S C7S H7SB 111.0 . . ?
C6S C7S H7SB 111.0 . . ?
H7SA C7S H7SB 109.0 . . ?
O2S C8S C7S 106.3(2) . . ?
O2S C8S H8SA 110.5 . . ?
C7S C8S H8SA 110.5 . . ?
O2S C8S H8SB 110.5 . . ?
C7S C8S H8SB 110.5 . . ?
H8SA C8S H8SB 108.7 . . ?
C12S O3S C9S 107.45(13) . . ?
C12S O3S Na3 125.76(11) . . ?
C9S O3S Na3 126.04(11) . . ?
O3S C9S C10S 106.96(15) . . ?
O3S C9S H9SA 110.3 . . ?
C10S C9S H9SA 110.3 . . ?
O3S C9S H9SB 110.3 . . ?
C10S C9S H9SB 110.3 . . ?
H9SA C9S H9SB 108.6 . . ?
C11S C10S C9S 104.41(15) . . ?
C11S C10S H10B 110.9 . . ?
C9S C10S H10B 110.9 . . ?
C11S C10S H10C 110.9 . . ?
C9S C10S H10C 110.9 . . ?
H10B C10S H10C 108.9 . . ?
C12S C11S C10S 102.76(16) . . ?
C12S C11S H11B 111.2 . . ?
C10S C11S H11B 111.2 . . ?
C12S C11S H11C 111.2 . . ?
C10S C11S H11C 111.2 . . ?
H11B C11S H11C 109.1 . . ?
O3S C12S C11S 104.41(15) . . ?
O3S C12S H12B 110.9 . . ?
C11S C12S H12B 110.9 . . ?
O3S C12S H12C 110.9 . . ?
C11S C12S H12C 110.9 . . ?
H12B C12S H12C 108.9 . . ?
C16S O4S C13S 108.50(15) . . ?
C16S O4S Na4 123.87(11) . . ?
C13S O4S Na4 127.61(12) . . ?
O4S C13S C14S 106.70(17) . . ?
O4S C13S H13A 110.4 . . ?
C14S C13S H13A 110.4 . . ?
O4S C13S H13B 110.4 . . ?
C14S C13S H13B 110.4 . . ?
H13A C13S H13B 108.6 . . ?
C15S C14S C13S 104.55(16) . . ?
C15S C14S H14A 110.8 . . ?
C13S C14S H14A 110.8 . . ?
C15S C14S H14B 110.8 . . ?
C13S C14S H14B 110.8 . . ?
H14A C14S H14B 108.9 . . ?
C16S C15S C14S 102.58(18) . . ?
C16S C15S H15B 111.3 . . ?
C14S C15S H15B 111.3 . . ?
C16S C15S H15C 111.3 . . ?
C14S C15S H15C 111.3 . . ?
H15B C15S H15C 109.2 . . ?
O4S C16S C15S 104.74(16) . . ?
O4S C16S H16B 110.8 . . ?
C15S C16S H16B 110.8 . . ?
O4S C16S H16C 110.8 . . ?
C15S C16S H16C 110.8 . . ?
H16B C16S H16C 108.9 . . ?
C18S C17S C22S 120.0 . . ?
C18S C17S C23S 117.0(2) . . ?
C22S C17S C23S 122.8(2) . . ?
C17S C18S C19S 120.0 . . ?
C17S C18S H18A 120.0 . . ?
C19S C18S H18A 120.0 . . ?
C18S C19S C20S 120.0 . . ?
C18S C19S H19B 120.0 . . ?
C20S C19S H19B 120.0 . . ?
C21S C20S C19S 120.0 . . ?
C21S C20S H20D 120.0 . . ?
C19S C20S H20D 120.0 . . ?
C22S C21S C20S 120.0 . . ?
C22S C21S H21D 120.0 . . ?
C20S C21S H21D 120.0 . . ?
C21S C22S C17S 120.0 . . ?
C21S C22S H22B 120.0 . . ?
C17S C22S H22B 120.0 . . ?
C17S C23S H23D 109.5 . . ?
C17S C23S H23E 109.5 . . ?
H23D C23S H23E 109.5 . . ?
C17S C23S H23F 109.5 . . ?
H23D C23S H23F 109.5 . . ?
H23E C23S H23F 109.5 . . ?
C25S C24S C29S 120.0 . . ?
C25S C24S C30S 114.5(5) . . ?
C29S C24S C30S 125.2(5) . . ?
C26S C25S C24S 120.0 . . ?
C26S C25S H25A 120.0 . . ?
C24S C25S H25A 120.0 . . ?
C25S C26S C27S 120.0 . . ?
C25S C26S H26A 120.0 . . ?
C27S C26S H26A 120.0 . . ?
C28S C27S C26S 120.0 . . ?
C28S C27S H27A 120.0 . . ?
C26S C27S H27A 120.0 . . ?
C29S C28S C27S 120.0 . . ?
C29S C28S H28A 120.0 . . ?
C27S C28S H28A 120.0 . . ?
C28S C29S C24S 120.0 . . ?
C28S C29S H29A 120.0 . . ?
C24S C29S H29A 120.0 . . ?
C24S C30S H30B 109.5 . . ?
C24S C30S H30C 109.5 . . ?
H30B C30S H30C 109.5 . . ?
C24S C30S H30D 109.5 . . ?
H30B C30S H30D 109.5 . . ?
H30C C30S H30D 109.5 . . ?
C25* C24* C29* 120.0 . . ?
C25* C24* C30* 117.9(5) . . ?
C29* C24* C30* 122.1(5) . . ?
C26* C25* C24* 120.0 . . ?
C26* C25* H25B 120.0 . . ?
C24* C25* H25B 120.0 . . ?
C25* C26* C27* 120.0 . . ?
C25* C26* H26B 120.0 . . ?
C27* C26* H26B 120.0 . . ?
C28* C27* C26* 120.0 . . ?
C28* C27* H27B 120.0 . . ?
C26* C27* H27B 120.0 . . ?
C27* C28* C29* 120.0 . . ?
C27* C28* H28B 120.0 . . ?
C29* C28* H28B 120.0 . . ?
C28* C29* C24* 120.0 . . ?
C28* C29* H29B 120.0 . . ?
C24* C29* H29B 120.0 . . ?
C24* C30* H30E 109.5 . . ?
C24* C30* H30F 109.5 . . ?
H30E C30* H30F 109.5 . . ?
C24* C30* H30G 109.5 . . ?
H30E C30* H30G 109.5 . . ?
H30F C30* H30G 109.5 . . ?

loop_
_geom_bond_atom_site_label_1
_geom_bond_atom_site_label_2
_geom_bond_distance
_geom_bond_site_symmetry_2
_geom_bond_publ_flag
Na1 O1 2.2729(12) . ?
Na1 O1S 2.297(4) . ?
Na1 O4 2.3492(13) . ?
Na1 O3 2.3770(13) . ?
Na1 O1* 2.383(5) . ?
Na1 N4 2.6205(15) . ?
Na1 C49 2.9895(17) . ?
Na1 C73 3.0713(17) . ?
Na1 Na3 3.2343(9) . ?
Na1 Na2 3.2654(9) . ?
Na1 Na4 3.4851(9) . ?
Na2 O4 2.2783(13) . ?
Na2 O2S 2.3041(15) . ?
Na2 O2 2.3222(13) . ?
Na2 O1 2.3533(13) . ?
Na2 N2 2.6742(16) . ?
Na2 C1 2.9858(18) . ?
Na2 C25 3.0803(17) . ?
Na2 Na4 3.1893(9) . ?
Na2 Na3 3.4976(9) . ?
Na3 O3 2.2684(12) . ?
Na3 O3S 2.3256(14) . ?
Na3 O2 2.3535(13) . ?
Na3 O1 2.3566(13) . ?
Na3 N1 2.6058(15) . ?
Na3 C25 3.0428(17) . ?
Na3 C1 3.0749(17) . ?
Na3 Na4 3.2890(9) . ?
Na4 O2 2.2729(13) . ?
Na4 O4S 2.3233(14) . ?
Na4 O3 2.3390(13) . ?
Na4 O4 2.3599(13) . ?
Na4 N3 2.5659(15) . ?
Na4 C49 3.0479(17) . ?
Na4 C73 3.0990(17) . ?
O1 C1 1.2953(19) . ?
O2 C25 1.2895(19) . ?
O3 C49 1.2938(19) . ?
O4 C73 1.2979(19) . ?
N1 C13 1.431(2) . ?
N1 C2 1.435(2) . ?
N1 H1A 0.79(2) . ?
N2 C37 1.429(2) . ?
N2 C26 1.434(2) . ?
N2 H2A 0.81(2) . ?
N3 C61 1.427(2) . ?
N3 C50 1.438(2) . ?
N3 H3A 0.822(19) . ?
N4 C85 1.4291(19) . ?
N4 C74 1.436(2) . ?
N4 H4A 0.784(19) . ?
C1 C2 1.383(2) . ?
C1 C5 1.490(2) . ?
C2 C3 1.462(2) . ?
C3 C12 1.369(2) . ?
C3 C4 1.420(2) . ?
C4 C9 1.387(2) . ?
C4 C5 1.402(2) . ?
C5 C6 1.362(3) . ?
C6 C7 1.417(3) . ?
C6 H6A 0.9500 . ?
C7 C8 1.369(3) . ?
C7 H7A 0.9500 . ?
C8 C9 1.418(3) . ?
C8 H8A 0.9500 . ?
C9 C10 1.420(3) . ?
C10 C11 1.364(3) . ?
C10 H10A 0.9500 . ?
C11 C12 1.424(3) . ?
C11 H11A 0.9500 . ?
C12 H12A 0.9500 . ?
C13 C14 1.401(3) . ?
C13 C18 1.407(2) . ?
C14 C15 1.391(3) . ?
C14 C19 1.518(3) . ?
C15 C16 1.373(3) . ?
C15 H15A 0.9500 . ?
C16 C17 1.376(3) . ?
C16 H16A 0.9500 . ?
C17 C18 1.393(3) . ?
C17 H17A 0.9500 . ?
C18 C22 1.525(3) . ?
C19 C21 1.525(3) . ?
C19 C20 1.530(2) . ?
C19 H19A 1.0000 . ?
C20 H20A 0.9800 . ?
C20 H20B 0.9800 . ?
C20 H20C 0.9800 . ?
C21 H21A 0.9800 . ?
C21 H21B 0.9800 . ?
C21 H21C 0.9800 . ?
C22 C24 1.507(3) . ?
C22 C23 1.517(3) . ?
C22 H22A 1.0000 . ?
C23 H23A 0.9800 . ?
C23 H23B 0.9800 . ?
C23 H23C 0.9800 . ?
C24 H24A 0.9800 . ?
C24 H24B 0.9800 . ?
C24 H24C 0.9800 . ?
C25 C26 1.387(2) . ?
C25 C29 1.489(2) . ?
C26 C27 1.455(2) . ?
C27 C36 1.377(2) . ?
C27 C28 1.420(2) . ?
C28 C33 1.385(2) . ?
C28 C29 1.401(2) . ?
C29 C30 1.363(2) . ?
C30 C31 1.414(2) . ?
C30 H30A 0.9500 . ?
C31 C32 1.372(3) . ?
C31 H31A 0.9500 . ?
C32 C33 1.416(3) . ?
C32 H32A 0.9500 . ?
C33 C34 1.423(3) . ?
C34 C35 1.365(3) . ?
C34 H34A 0.9500 . ?
C35 C36 1.422(3) . ?
C35 H35A 0.9500 . ?
C36 H36A 0.9500 . ?
C37 C42 1.395(3) . ?
C37 C38 1.407(3) . ?
C38 C39 1.392(3) . ?
C38 C43 1.518(3) . ?
C39 C40 1.367(3) . ?
C39 H39A 0.9500 . ?
C40 C41 1.373(3) . ?
C40 H40A 0.9500 . ?
C41 C42 1.394(2) . ?
C41 H41A 0.9500 . ?
C42 C46 1.517(3) . ?
C43 C45 1.518(4) . ?
C43 C44 1.520(3) . ?
C43 H43A 1.0000 . ?
C44 H44A 0.9800 . ?
C44 H44B 0.9800 . ?
C44 H44C 0.9800 . ?
C45 H45A 0.9800 . ?
C45 H45B 0.9800 . ?
C45 H45C 0.9800 . ?
C46 C47 1.520(3) . ?
C46 C48 1.524(3) . ?
C46 H46A 1.0000 . ?
C47 H47A 0.9800 . ?
C47 H47B 0.9800 . ?
C47 H47C 0.9800 . ?
C48 H48A 0.9800 . ?
C48 H48B 0.9800 . ?
C48 H48C 0.9800 . ?
C49 C50 1.382(2) . ?
C49 C53 1.489(2) . ?
C50 C51 1.462(2) . ?
C51 C60 1.373(2) . ?
C51 C52 1.416(2) . ?
C52 C57 1.389(2) . ?
C52 C53 1.402(2) . ?
C53 C54 1.365(2) . ?
C54 C55 1.413(2) . ?
C54 H54A 0.9500 . ?
C55 C56 1.372(3) . ?
C55 H55A 0.9500 . ?
C56 C57 1.413(3) . ?
C56 H56A 0.9500 . ?
C57 C58 1.423(2) . ?
C58 C59 1.360(3) . ?
C58 H58A 0.9500 . ?
C59 C60 1.422(2) . ?
C59 H59A 0.9500 . ?
C60 H60A 0.9500 . ?
C61 C62 1.400(2) . ?
C61 C66 1.409(2) . ?
C62 C63 1.396(2) . ?
C62 C67 1.518(2) . ?
C63 C64 1.376(3) . ?
C63 H63A 0.9500 . ?
C64 C65 1.373(3) . ?
C64 H64A 0.9500 . ?
C65 C66 1.386(2) . ?
C65 H65A 0.9500 . ?
C66 C70 1.518(2) . ?
C67 C69 1.524(2) . ?
C67 C68 1.530(2) . ?
C67 H67A 1.0000 . ?
C68 H68A 0.9800 . ?
C68 H68B 0.9800 . ?
C68 H68C 0.9800 . ?
C69 H69A 0.9800 . ?
C69 H69B 0.9800 . ?
C69 H69C 0.9800 . ?
C70 C72 1.510(3) . ?
C70 C71 1.517(3) . ?
C70 H70A 1.0000 . ?
C71 H71A 0.9800 . ?
C71 H71B 0.9800 . ?
C71 H71C 0.9800 . ?
C72 H72A 0.9800 . ?
C72 H72B 0.9800 . ?
C72 H72C 0.9800 . ?
C73 C74 1.382(2) . ?
C73 C77 1.489(2) . ?
C74 C75 1.459(2) . ?
C75 C84 1.372(2) . ?
C75 C76 1.415(2) . ?
C76 C81 1.386(2) . ?
C76 C77 1.404(2) . ?
C77 C78 1.366(2) . ?
C78 C79 1.415(3) . ?
C78 H78A 0.9500 . ?
C79 C80 1.372(3) . ?
C79 H79A 0.9500 . ?
C80 C81 1.418(2) . ?
C80 H80A 0.9500 . ?
C81 C82 1.421(2) . ?
C82 C83 1.362(3) . ?
C82 H82A 0.9500 . ?
C83 C84 1.423(2) . ?
C83 H83A 0.9500 . ?
C84 H84A 0.9500 . ?
C85 C90 1.403(2) . ?
C85 C86 1.407(2) . ?
C86 C87 1.390(2) . ?
C86 C91 1.522(2) . ?
C87 C88 1.374(3) . ?
C87 H87A 0.9500 . ?
C88 C89 1.372(3) . ?
C88 H88A 0.9500 . ?
C89 C90 1.388(2) . ?
C89 H89A 0.9500 . ?
C90 C94 1.516(2) . ?
C91 C92 1.524(3) . ?
C91 C93 1.527(3) . ?
C91 H91A 1.0000 . ?
C92 H92A 0.9800 . ?
C92 H92B 0.9800 . ?
C92 H92C 0.9800 . ?
C93 H93A 0.9800 . ?
C93 H93B 0.9800 . ?
C93 H93C 0.9800 . ?
C94 C95 1.524(2) . ?
C94 C96 1.526(2) . ?
C94 H94A 1.0000 . ?
C95 H95A 0.9800 . ?
C95 H95B 0.9800 . ?
C95 H95C 0.9800 . ?
C96 H96A 0.9800 . ?
C96 H96B 0.9800 . ?
C96 H96C 0.9800 . ?
O1S C4S 1.421(4) . ?
O1S C1S 1.423(4) . ?
C1S C2S 1.492(4) . ?
C1S H1SA 0.9900 . ?
C1S H1SB 0.9900 . ?
C2S C3S 1.507(5) . ?
C2S H2SA 0.9900 . ?
C2S H2SB 0.9900 . ?
C3S C4S 1.496(5) . ?
C3S H3SA 0.9900 . ?
C3S H3SB 0.9900 . ?
C4S H4SA 0.9900 . ?
C4S H4SB 0.9900 . ?
O1* C4* 1.420(5) . ?
O1* C1* 1.425(5) . ?
C1* C2* 1.481(5) . ?
C1* H1*A 0.9900 . ?
C1* H1*B 0.9900 . ?
C2* C3* 1.471(5) . ?
C2* H2*A 0.9900 . ?
C2* H2*B 0.9900 . ?
C3* C4* 1.496(5) . ?
C3* H3*A 0.9900 . ?
C3* H3*B 0.9900 . ?
C4* H4*A 0.9900 . ?
C4* H4*B 0.9900 . ?
O2S C5S 1.408(3) . ?
O2S C8S 1.425(3) . ?
C5S C6S 1.502(3) . ?
C5S H5SA 0.9900 . ?
C5S H5SB 0.9900 . ?
C6S C7S 1.520(4) . ?
C6S H6SA 0.9900 . ?
C6S H6SB 0.9900 . ?
C7S C8S 1.503(3) . ?
C7S H7SA 0.9900 . ?
C7S H7SB 0.9900 . ?
C8S H8SA 0.9900 . ?
C8S H8SB 0.9900 . ?
O3S C12S 1.424(2) . ?
O3S C9S 1.438(2) . ?
C9S C10S 1.521(3) . ?
C9S H9SA 0.9900 . ?
C9S H9SB 0.9900 . ?
C10S C11S 1.513(3) . ?
C10S H10B 0.9900 . ?
C10S H10C 0.9900 . ?
C11S C12S 1.512(3) . ?
C11S H11B 0.9900 . ?
C11S H11C 0.9900 . ?
C12S H12B 0.9900 . ?
C12S H12C 0.9900 . ?
O4S C16S 1.423(2) . ?
O4S C13S 1.434(2) . ?
C13S C14S 1.525(3) . ?
C13S H13A 0.9900 . ?
C13S H13B 0.9900 . ?
C14S C15S 1.512(3) . ?
C14S H14A 0.9900 . ?
C14S H14B 0.9900 . ?
C15S C16S 1.512(3) . ?
C15S H15B 0.9900 . ?
C15S H15C 0.9900 . ?
C16S H16B 0.9900 . ?
C16S H16C 0.9900 . ?
C17S C18S 1.3900 . ?
C17S C22S 1.3900 . ?
C17S C23S 1.523(5) . ?
C18S C19S 1.3900 . ?
C18S H18A 0.9500 . ?
C19S C20S 1.3900 . ?
C19S H19B 0.9500 . ?
C20S C21S 1.3900 . ?
C20S H20D 0.9500 . ?
C21S C22S 1.3900 . ?
C21S H21D 0.9500 . ?
C22S H22B 0.9500 . ?
C23S H23D 0.9800 . ?
C23S H23E 0.9800 . ?
C23S H23F 0.9800 . ?
C24S C25S 1.3900 . ?
C24S C29S 1.3900 . ?
C24S C30S 1.542(7) . ?
C25S C26S 1.3900 . ?
C25S H25A 0.9500 . ?
C26S C27S 1.3900 . ?
C26S H26A 0.9500 . ?
C27S C28S 1.3900 . ?
C27S H27A 0.9500 . ?
C28S C29S 1.3900 . ?
C28S H28A 0.9500 . ?
C29S H29A 0.9500 . ?
C30S H30B 0.9800 . ?
C30S H30C 0.9800 . ?
C30S H30D 0.9800 . ?
C24* C25* 1.3900 . ?
C24* C29* 1.3900 . ?
C24* C30* 1.532(7) . ?
C25* C26* 1.3900 . ?
C25* H25B 0.9500 . ?
C26* C27* 1.3900 . ?
C26* H26B 0.9500 . ?
C27* C28* 1.3900 . ?
C27* H27B 0.9500 . ?
C28* C29* 1.3900 . ?
C28* H28B 0.9500 . ?
C29* H29B 0.9500 . ?
C30* H30E 0.9800 . ?
C30* H30F 0.9800 . ?
C30* H30G 0.9800 . ?
